data_7115146
loop_
_publ_author_name
'Soler, Monica'
'Chandra, Swapan K.'
'Davidson, Ernest R.'
'Christou, George'
'Ruiz, Daniel'
'Hendrickson, David N.'

_publ_section_title
;
 A third isolated oxidation state for the Mn12 family of single-molecule
 magnets
;
_journal_issue 24
_journal_name_full 'Chemical Communications'
_journal_page_first 2417
_journal_paper_doi 10.1039/b006519f
_journal_year 2000
_chemical_formula_sum 'C84 H74 Cl40 Mn12 O59 P2'
_chemical_formula_weight 4166.79
_space_group_IT_number 2
_symmetry_cell_setting triclinic
_symmetry_space_group_name_Hall '-P 1'
_symmetry_space_group_name_H-M 'P -1'
_audit_creation_method 'minor manual editing of SDT2CIF v. 1.2 BETA  output'
_cell_angle_alpha 109.449(3)
_cell_angle_beta 93.780(3)
_cell_angle_gamma 96.523(3)
_cell_formula_units_Z 2
_cell_length_a 15.1525(17)
_cell_length_b 21.858(2)
_cell_length_c 22.130(2)
_cell_measurement_reflns_used 8058
_cell_measurement_temperature 115(2)
_cell_measurement_theta_max 27.44
_cell_measurement_theta_min 2.25
_cell_volume 6824.3(12)
_computing_cell_refinement 'SAINT (Bruker, 1999)'
_computing_data_collection 'SMART (Bruker, 1999)'
_computing_data_reduction 'SAINT (Bruker, 1999), XTEL (local package)'
_computing_molecular_graphics 'XTEL, local package'
_computing_publication_material 'XTEL, local package'
_computing_structure_refinement 'XTEL, local package'
_computing_structure_solution 'SHELXS-97 (Sheldrick, 1997)'
_diffrn_ambient_temperature 115(2)
_diffrn_detector 'CCD area detector'
_diffrn_detector_area_resol_mean 44.52
_diffrn_detector_type 'Bruker SMART 6000'
_diffrn_measured_fraction_theta_full 1
_diffrn_measured_fraction_theta_max 1
_diffrn_measurement_details '   0.30 degree frames measured for  10.13 seconds each'
_diffrn_measurement_device 'three-circle goniometer with fixed chi'
_diffrn_measurement_device_type 'Bruker Platform goniometer'
_diffrn_measurement_method '\w scans'
_diffrn_radiation_type 'Mo K\a'
_diffrn_radiation_wavelength 0.71073
_diffrn_reflns_av_R_equivalents 0.129
_diffrn_reflns_limit_h_max 19
_diffrn_reflns_limit_h_min -19
_diffrn_reflns_limit_k_max 28
_diffrn_reflns_limit_k_min -28
_diffrn_reflns_limit_l_max 28
_diffrn_reflns_limit_l_min -28
_diffrn_reflns_number 146767
_diffrn_reflns_theta_full 27.8775
_diffrn_reflns_theta_max 27.8775
_diffrn_reflns_theta_min 2.22969
_diffrn_standards_decay_% 0.00
_diffrn_standards_interval_time 615
_diffrn_standards_number 8059
_exptl_absorpt_coefficient_mu 1.9655
_exptl_absorpt_correction_T_max 1.000000
_exptl_absorpt_correction_T_min 0.613162
_exptl_absorpt_correction_type semi-empirical
_exptl_absorpt_process_details SADABS
_exptl_crystal_colour brown
_exptl_crystal_density_diffrn 2.028
_exptl_crystal_density_method 'not measured'
_exptl_crystal_description 'thin plate'
_exptl_crystal_F_000 4120
_exptl_crystal_size_max .30
_exptl_crystal_size_mid .25
_exptl_crystal_size_min .02
_refine_diff_density_max 1.77
_refine_diff_density_min -7.78
_refine_ls_abs_structure_details none
_refine_ls_extinction_method none
_refine_ls_goodness_of_fit_ref 1.4599
_refine_ls_matrix_type full
_refine_ls_number_parameters 1686
_refine_ls_number_reflns 12440
_refine_ls_R_factor_gt 0.0638
_refine_ls_shift/su_max 0.1715
_refine_ls_structure_factor_coef F
_refine_ls_weighting_details w^-1^=\s^2^(F)+(.07F)^2^
_refine_ls_weighting_scheme calc
_refine_ls_wR_factor_ref 0.0631
_reflns_number_gt 12440
_reflns_number_total 31939
_reflns_threshold_expression 'Fo^2^> 2.33\s(Fo^2^)'
_cod_data_source_file b006519f.txt
_cod_data_source_block MSC00025
_cod_original_cell_volume 6824.2(13)
_cod_database_code 7115146

loop_
_symmetry_equiv_pos_as_xyz
x,y,z
-x,-y,-z

loop_
_atom_site_label
_atom_site_type_symbol
_atom_site_fract_x
_atom_site_fract_y
_atom_site_fract_z
_atom_site_U_iso_or_equiv
_atom_site_adp_type
_atom_site_occupancy
_atom_site_disorder_group
Mn1 MN 0.94887(9) 0.41490(8) 0.72097(7) 0.0170(6) Uani 1 0
Mn2 MN 0.80953(9) 0.34220(8) 0.75112(7) 0.0149(6) Uani 1 0
Mn3 MN 0.67269(9) 0.26543(8) 0.79373(7) 0.0170(6) Uani 1 0
Mn4 MN 0.54312(10) 0.20136(8) 0.84089(7) 0.0200(6) Uani 1 0
Mn5 MN 0.52271(9) 0.34604(8) 0.63992(7) 0.0169(6) Uani 1 0
Mn6 MN 0.65039(9) 0.27769(8) 0.67031(7) 0.0155(6) Uani 1 0
Mn7 MN 0.78680(9) 0.20381(8) 0.70161(7) 0.0160(6) Uani 1 0
Mn8 MN 0.91211(10) 0.12839(8) 0.72174(7) 0.0191(6) Uani 1 0
Mn9 MN 0.74263(9) 0.42320(8) 0.64444(7) 0.0202(6) Uani 1 0
Mn10 MN 1.00663(9) 0.27730(8) 0.73321(7) 0.0174(6) Uani 1 0
Mn11 MN 0.73356(10) 0.11919(9) 0.80937(8) 0.0285(7) Uani 1 0
Mn12 MN 0.45649(9) 0.27096(8) 0.74223(7) 0.0170(6) Uani 1 0
O13 O 0.7979(4) 0.2698(3) 0.7839(3) 0.012(2) Uani 1 0
O14 O 0.6848(4) 0.3350(3) 0.7568(3) 0.012(2) Uani 1 0
O15 O 0.6617(4) 0.2098(3) 0.7068(3) 0.015(3) Uani 1 0
O16 O 0.7781(4) 0.2761(3) 0.6701(3) 0.010(2) Uani 1 0
O17 O 0.8247(4) 0.4051(3) 0.7140(3) 0.012(2) Uani 1 0
O18 O 0.9329(4) 0.3420(3) 0.7479(3) 0.014(3) Uani 1 0
O19 O 0.6604(4) 0.1984(3) 0.8243(3) 0.016(3) Uani 1 0
O20 O 0.5495(4) 0.2609(3) 0.7966(3) 0.016(3) Uani 1 0
O21 O 0.6448(4) 0.3453(3) 0.6395(3) 0.017(3) Uani 1 0
O22 O 0.5305(4) 0.2832(3) 0.6813(3) 0.013(2) Uani 1 0
O23 O 0.9122(4) 0.2077(3) 0.7034(3) 0.016(3) Uani 1 0
O24 O 0.7938(4) 0.1380(3) 0.7336(3) 0.015(3) Uani 1 0
O25 O 0.7943(4) 0.3552(4) 0.5608(3) 0.026(3) Uani 1 0
O26 O 0.6941(4) 0.5034(4) 0.7194(3) 0.028(3) Uani 1 0
O27 O 0.6335(5) 0.0476(4) 0.7335(4) 0.047(4) Uani 1 0
O28 O 0.8273(6) 0.1858(5) 0.8889(5) 0.096(5) Uani 1 0
O29 O 0.9693(4) 0.4910(3) 0.6954(3) 0.016(3) Uani 1 0
C30 C 0.9279(7) 0.5123(5) 0.6606(5) 0.019(4) Uani 1 0
O31 O 0.8465(5) 0.4945(4) 0.6350(3) 0.038(3) Uani 1 0
C32 C 0.9789(6) 0.5693(5) 0.6455(5) 0.023(4) Uani 1 0
Cl33 CL 0.95826(18) 0.56372(16) 0.56530(13) 0.0418(13) Uani 1 0
Cl34 CL 0.9498(2) 0.64415(15) 0.69794(14) 0.0419(13) Uani 1 0
O35 O 0.6559(4) 0.4447(4) 0.5760(3) 0.030(3) Uani 1 0
C36 C 0.5764(6) 0.4217(5) 0.5559(5) 0.020(4) Uani 1 0
O37 O 0.5172(4) 0.4001(3) 0.5854(3) 0.020(3) Uani 1 0
C38 C 0.5470(6) 0.4112(6) 0.4871(5) 0.026(5) Uani 1 0
Cl39 CL 0.59246(18) 0.47548(15) 0.46200(13) 0.0351(12) Uani 1 0
Cl40 CL 0.58105(18) 0.33618(15) 0.43977(14) 0.0355(12) Uani 1 0
O41 O 0.3926(4) 0.3424(3) 0.6368(3) 0.020(3) Uani 1 0
C42 C 0.3365(6) 0.3079(5) 0.6547(4) 0.011(4) Uani 1 0
O43 O 0.3487(4) 0.2761(3) 0.6902(3) 0.021(3) Uani 1 0
C44 C 0.2365(6) 0.3042(6) 0.6325(5) 0.031(4) Uani 1 0
Cl45 CL 0.21856(19) 0.24162(17) 0.55398(16) 0.0515(14) Uani 1 0
Cl46 CL 0.21068(17) 0.37794(15) 0.62853(13) 0.0327(12) Uani 1 0
O47 O 0.3719(4) 0.2725(3) 0.8062(3) 0.023(3) Uani 1 0
C48 C 0.3741(7) 0.2535(5) 0.8526(5) 0.028(4) Uani 1 0
O49 O 0.4242(4) 0.2181(4) 0.8680(3) 0.024(3) Uani 1 0
C50 C 0.3020(10) 0.2773(7) 0.8998(6) 0.061(7) Uani 1 0
Cl51 CL 0.3629(6) 0.3461(4) 0.9680(4) 0.057(4) Uani 0.65 0
CL52 CL 0.2191(5) 0.2145(5) 0.8931(5) 0.141(6) Uani 0.65 0
O53 O 0.5384(4) 0.1426(4) 0.8892(3) 0.027(3) Uani 1 0
C54 C 0.5850(8) 0.0998(6) 0.8949(4) 0.032(5) Uani 1 0
O55 O 0.6569(5) 0.0874(5) 0.8755(4) 0.057(5) Uani 1 0
C56 C 0.5414(7) 0.0585(5) 0.9313(5) 0.031(4) Uani 1 0
Cl57 CL 0.4382(2) 0.01573(19) 0.8875(2) 0.0829(19) Uani 1 0
Cl58 CL 0.6059(2) 0.00521(17) 0.94920(16) 0.0533(15) Uani 1 0
O59 O 0.8135(4) 0.0410(4) 0.8047(3) 0.032(3) Uani 1 0
C60 C 0.8723(6) 0.0198(6) 0.7709(5) 0.022(4) Uani 1 0
O61 O 0.9054(4) 0.0421(3) 0.7313(3) 0.026(3) Uani 1 0
C62 C 0.9138(7) -0.0347(6) 0.7797(5) 0.035(5) Uani 1 0
Cl63 CL 0.85976(19) -0.07549(15) 0.82577(13) 0.0402(13) Uani 1 0
Cl64 CL 1.0285(2) -0.00447(18) 0.81629(16) 0.0541(16) Uani 1 0
O65 O 1.0386(5) 0.1179(4) 0.7032(4) 0.036(4) Uani 1 0
C66 C 1.1019(7) 0.1613(6) 0.7094(5) 0.024(4) Uani 1 0
O67 O 1.1010(4) 0.2220(4) 0.7249(3) 0.025(3) Uani 1 0
C68 C 1.1941(7) 0.1415(5) 0.7003(5) 0.030(5) Uani 1 0
Cl69 CL 1.1975(4) 0.1128(4) 0.6159(3) 0.056(3) Uani 0.65 0
Cl70 CL 1.2184(4) 0.0841(4) 0.7341(4) 0.093(4) Uani 0.65 0
O71 O 1.1095(4) 0.3453(4) 0.7747(3) 0.027(3) Uani 1 0
C72 C 1.1220(6) 0.4036(6) 0.7785(5) 0.026(4) Uani 1 0
O73 O 1.0791(4) 0.4336(3) 0.7505(3) 0.024(3) Uani 1 0
C74 C 1.2022(6) 0.4470(5) 0.8275(5) 0.024(4) Uani 1 0
Cl75 CL 1.30099(16) 0.41659(15) 0.80887(13) 0.0316(11) Uani 1 0
Cl76 CL 1.1783(2) 0.45091(16) 0.90545(13) 0.0455(14) Uani 1 0
O77 O 0.9566(4) 0.3526(3) 0.6205(3) 0.020(3) Uani 1 0
C78 C 0.9902(6) 0.3011(5) 0.6048(5) 0.020(4) Uani 1 0
O79 O 1.0296(4) 0.2768(3) 0.6401(3) 0.019(3) Uani 1 0
C80 C 0.9836(6) 0.2621(5) 0.5331(5) 0.022(4) Uani 1 0
Cl81 CL 0.87608(18) 0.21238(15) 0.51189(13) 0.0402(12) Uani 1 0
Cl82 CL 0.99801(19) 0.30907(16) 0.48409(13) 0.0355(13) Uani 1 0
O83 O 0.9421(4) 0.4769(3) 0.8253(3) 0.020(3) Uani 1 0
C84 C 0.8897(7) 0.4584(6) 0.8570(5) 0.022(4) Uani 1 0
O85 O 0.8323(4) 0.4062(3) 0.8395(3) 0.018(3) Uani 1 0
C86 C 0.8879(6) 0.4993(5) 0.9289(5) 0.027(4) Uani 1 0
Cl87 CL 0.98530(18) 0.55508(14) 0.95989(12) 0.0372(11) Uani 1 0
Cl88 CL 0.79275(18) 0.53888(16) 0.93478(14) 0.0388(13) Uani 1 0
O89 O 0.6949(4) 0.3318(3) 0.8806(3) 0.020(3) Uani 1 0
C90 C 0.6544(7) 0.3290(5) 0.9272(5) 0.024(4) Uani 1 0
O91 O 0.5941(4) 0.2866(3) 0.9306(3) 0.023(3) Uani 1 0
C92 C 0.6889(8) 0.3885(6) 0.9918(5) 0.036(5) Uani 1 0
Cl93 CL 0.6086(2) 0.40573(16) 1.04501(13) 0.0451(14) Uani 1 0
Cl94 CL 0.7837(2) 0.36702(16) 1.02736(14) 0.0570(15) Uani 1 0
O95 O 0.5067(4) 0.2596(3) 0.5499(3) 0.019(3) Uani 1 0
C96 C 0.5588(7) 0.2199(5) 0.5432(5) 0.024(4) Uani 1 0
O97 O 0.6199(4) 0.2144(3) 0.5832(3) 0.015(3) Uani 1 0
C98 C 0.5529(7) 0.1630(5) 0.4780(5) 0.027(4) Uani 1 0
Cl99 CL 0.63982(18) 0.18732(15) 0.43612(13) 0.0330(12) Uani 1 0
Cl100 CL 0.44850(18) 0.14933(15) 0.43202(13) 0.0346(12) Uani 1 0
O101 O 0.7657(4) 0.1402(4) 0.6130(3) 0.026(3) Uani 1 0
C102 C 0.8075(8) 0.0911(6) 0.5921(5) 0.035(5) Uani 1 0
O103 O 0.8718(5) 0.0777(4) 0.6190(3) 0.032(3) Uani 1 0
C104 C 0.7751(9) 0.0413(7) 0.5249(6) 0.061(6) Uani 1 0
Cl105 CL 0.7058(2) -0.02393(16) 0.53596(16) 0.0552(14) Uani 1 0
Cl106 CL 0.7298(2) 0.07033(19) 0.47134(15) 0.0312(15) Uani 0.8 0
O107 O 0.5471(4) 0.4291(3) 0.7324(3) 0.019(3) Uani 1 0
C108 C 0.5275(7) 0.4191(6) 0.7823(5) 0.022(5) Uani 1 0
O109 O 0.4728(4) 0.3753(4) 0.7884(3) 0.026(3) Uani 1 0
C110 C 0.5830(7) 0.4658(5) 0.8483(5) 0.031(5) Uani 1 0
Cl111 CL 0.58843(19) 0.54820(14) 0.85258(13) 0.0372(12) Uani 1 0
Cl112 CL 0.54373(19) 0.45520(16) 0.91602(13) 0.0373(13) Uani 1 0
O113 O 0.4159(4) 0.1676(3) 0.6971(3) 0.023(3) Uani 1 0
C114 C 0.4479(6) 0.1210(5) 0.7049(4) 0.018(4) Uani 1 0
O115 O 0.4927(4) 0.1177(3) 0.7536(3) 0.022(3) Uani 1 0
C116 C 0.4266(6) 0.0582(5) 0.6449(5) 0.024(4) Uani 1 0
Cl117 CL 0.4129(2) -0.01413(15) 0.66415(14) 0.0417(13) Uani 1 0
Cl118 CL 0.5154(2) 0.05680(17) 0.59604(14) 0.0456(15) Uani 1 0
O119 O 0.9635(5) 0.1765(4) 0.8195(3) 0.039(3) Uani 1 0
C120 C 1.0092(17) 0.2333(15) 0.8486(12) 0.046(7) Uiso 0.5 0
O121 O 1.0133(11) 0.2800(10) 0.8335(8) 0.058(5) Uiso 0.5 0
C122 C 1.0507 0.2448 0.9263 0.058 Uiso 0.5 0
CL123 CL 1.0205(7) 0.1761(6) 0.9504(5) 0.029(3) Uiso 0.25 0
CL124 CL 1.1016(7) 0.3078(6) 0.9594(5) 0.035(3) Uiso 0.25 0
P125 P 0.38827(18) 0.29854(15) 0.26900(13) 0.0231(11) Uani 1 0
C126 C 0.3484(6) 0.3254(5) 0.3462(4) 0.021(4) Uani 1 0
C127 C 0.2982(6) 0.3771(6) 0.3625(5) 0.026(5) Uani 1 0
C128 C 0.2696(6) 0.3996(5) 0.4227(5) 0.026(4) Uani 1 0
C129 C 0.2862(7) 0.3684(6) 0.4651(5) 0.038(5) Uani 1 0
C130 C 0.3358(7) 0.3160(6) 0.4506(5) 0.034(5) Uani 1 0
C131 C 0.3645(6) 0.2944(5) 0.3911(5) 0.029(4) Uani 1 0
C132 C 0.2956(7) 0.2891(5) 0.2081(5) 0.024(4) Uani 1 0
C133 C 0.2126(7) 0.2645(6) 0.2183(5) 0.028(5) Uani 1 0
C134 C 0.1406(7) 0.2543(6) 0.1704(6) 0.042(5) Uani 1 0
C135 C 0.1553(8) 0.2708(7) 0.1177(6) 0.043(6) Uani 1 0
C136 C 0.2370(8) 0.2975(7) 0.1086(6) 0.046(6) Uani 1 0
C137 C 0.3102(7) 0.3063(6) 0.1543(5) 0.033(5) Uani 1 0
C138 C 0.4784(6) 0.3575(5) 0.2635(5) 0.025(4) Uani 1 0
C139 C 0.4913(6) 0.4207(6) 0.3080(4) 0.022(4) Uani 1 0
C140 C 0.5594(7) 0.4645(6) 0.2996(5) 0.025(4) Uani 1 0
C141 C 0.6135(7) 0.4470(6) 0.2500(5) 0.034(5) Uani 1 0
C142 C 0.5960(7) 0.3828(6) 0.2060(5) 0.034(5) Uani 1 0
C143 C 0.5311(7) 0.3374(5) 0.2142(5) 0.028(4) Uani 1 0
C144 C 0.4258(7) 0.2219(6) 0.2576(5) 0.028(5) Uani 1 0
C145 C 0.3653(7) 0.1630(6) 0.2322(5) 0.026(5) Uani 1 0
C146 C 0.3903(9) 0.1051(7) 0.2285(6) 0.044(6) Uani 1 0
C147 C 0.4771(10) 0.1022(7) 0.2508(6) 0.049(7) Uani 1 0
C148 C 0.5389(8) 0.1585(7) 0.2748(5) 0.037(6) Uani 1 0
C149 C 0.5138(7) 0.2192(6) 0.2774(5) 0.025(5) Uani 1 0
P150 P 0.78121(18) 0.19060(14) 1.13817(12) 0.0234(11) Uani 1 0
C151 C 0.7837(6) 0.1621(6) 1.2048(5) 0.024(4) Uani 1 0
C152 C 0.7538(7) 0.0967(6) 1.1933(5) 0.033(5) Uani 1 0
C153 C 0.7520(7) 0.0731(6) 1.2434(5) 0.031(5) Uani 1 0
C154 C 0.7788(7) 0.1138(7) 1.3042(5) 0.039(5) Uani 1 0
C155 C 0.8122(7) 0.1785(6) 1.3163(5) 0.030(5) Uani 1 0
C156 C 0.8144(7) 0.2032(6) 1.2678(5) 0.027(5) Uani 1 0
C157 C 0.8370(6) 0.2738(5) 1.1594(4) 0.021(4) Uani 1 0
C158 C 0.8035(6) 0.3233(6) 1.2058(5) 0.028(4) Uani 1 0
C159 C 0.8401(7) 0.3865(6) 1.2172(5) 0.031(5) Uani 1 0
C160 C 0.9082(8) 0.3987(6) 1.1846(6) 0.042(5) Uani 1 0
C161 C 0.9430(7) 0.3501(6) 1.1384(6) 0.041(5) Uani 1 0
C162 C 0.9061(7) 0.2863(6) 1.1276(4) 0.025(4) Uani 1 0
C163 C 0.8379(7) 0.1383(5) 1.0770(5) 0.026(4) Uani 1 0
C164 C 0.9180(7) 0.1227(6) 1.0961(5) 0.033(5) Uani 1 0
C165 C 0.9686(8) 0.0876(6) 1.0498(6) 0.041(6) Uani 1 0
C166 C 0.9368(9) 0.0669(7) 0.9862(6) 0.046(7) Uani 1 0
C167 C 0.8543(8) 0.0809(7) 0.9663(6) 0.044(6) Uani 1 0
C168 C 0.8066(7) 0.1182(6) 1.0119(5) 0.030(5) Uani 1 0
C169 C 0.6683(6) 0.1915(5) 1.1066(5) 0.024(4) Uani 1 0
C170 C 0.6534(6) 0.2285(5) 1.0687(5) 0.023(4) Uani 1 0
C171 C 0.5675(7) 0.2315(5) 1.0455(4) 0.025(4) Uani 1 0
C172 C 0.4971(7) 0.1971(6) 1.0635(5) 0.026(5) Uani 1 0
C173 C 0.5098(7) 0.1599(6) 1.1005(5) 0.030(5) Uani 1 0
C174 C 0.5957(7) 0.1565(5) 1.1234(4) 0.024(4) Uani 1 0
CL175 CL 0.1809(2) 0.50987(17) 0.58191(15) 0.0447(15) Uani 1 0
C176 C 0.1906(7) 0.5755(6) 0.5501(5) 0.031(5) Uani 1 0
CL177 CL 0.1990(2) 0.65106(17) 0.61365(15) 0.0450(14) Uani 1 0
CL178 CL -0.0395(2) 0.07680(19) 0.36796(16) 0.0554(18) Uani 1 0
C179 C 0.0155(9) 0.0360(7) 0.4107(6) 0.053(7) Uani 1 0
CL180 CL 0.0421(3) 0.08175(19) 0.49106(17) 0.0659(19) Uani 1 0
CL181 CL 0.2096(2) 0.1484(2) 0.3653(2) 0.082(2) Uani 1 0
C182 C 0.1320(9) 0.2035(8) 0.3855(7) 0.074(8) Uani 1 0
CL183 CL 0.0639(3) 0.20194(19) 0.3165(2) 0.071(2) Uani 1 0
CL184 CL 0.8085(4) 0.9463(3) 0.0662(3) 0.128(3) Uani 0.9 0
C185 C 0.7416 0.8787 0.0187 0.038 Uiso 1 0
CL186 CL 0.7403(3) 0.8782(2) -0.06457(19) 0.065(2) Uani 0.9 0
O187 O 0.1653(11) 0.4278(9) 0.2012(8) 0.056(5) Uiso 0.5 0
CL51a CL 0.2828(7) 0.2190(5) 0.9434(5) 0.058(5) Uani 0.35 0
CL52a CL 0.3399(13) 0.3107(8) 0.9725(8) 0.067(9) Uani 0.35 0
CL69a CL 1.2181(6) 0.1247(5) 0.7737(5) 0.041(4) Uani 0.35 0
CL70a CL 1.1917(6) 0.0698(6) 0.6347(5) 0.047(5) Uani 0.35 0
Cl105a CL 0.8056(12) 0.0495(9) 0.4657(7) 0.050(8) Uani 0.2 0
C120a CL 0.9142 0.208 0.8658 0.038 Uiso 0.5 0
C122a C 0.9535 0.2627 0.9205 0.038 Uiso 0.5 0
Clb1 CL 0.7379 0.9326 0.0795 0.056 Uiso 0.1 0
Clb2 CL 0.8132 0.8905 -0.0404 0.1648 Uiso 0.1 0
Cla1 CL 1.0246 0.3196 0.8858 0.0354 Uiso 0.5 0
Cla2 CL 0.8902 0.3175 0.9264 0.1132 Uiso 0.175 0
Cla3 CL 1.0214 0.2548 0.9775 0.0119 Uiso 0.25 0
Cla4 CL 1.0197 0.2149 0.9705 0.0728 Uiso 0.25 0
Cla5 CL 0.9241 0.3013 0.9521 0.0993 Uiso 0.175 0
Cla6 CL 0.9936 0.2673 0.9852 0.0493 Uiso 0.25 0
H1 H 1.0408 0.5699 0.6553 0.035 Uiso 1 0
H2 H 0.4835 0.407 0.4812 0.0402 Uiso 1 0
H3 H 0.2015 0.291 0.6609 0.0382 Uiso 1 0
H4 H 0.2712 0.3007 0.8774 0.0717 Uiso 1 0
H5 H 0.5293 0.0886 0.9715 0.0418 Uiso 1 0
H6 H 0.916 -0.0658 0.7381 0.0454 Uiso 1 0
H7 H 1.239 0.1793 0.7187 0.045 Uiso 1 0
H8 H 1.2068 0.4907 0.8259 0.0343 Uiso 1 0
H9 H 1.0286 0.2337 0.5262 0.0411 Uiso 1 0
H10 H 0.8826 0.4691 0.9529 0.0392 Uiso 1 0
H11 H 0.7069 0.4258 0.9801 0.0453 Uiso 1 0
H12 H 0.5631 0.1238 0.4851 0.037 Uiso 1 0
H13 H 0.827 0.0237 0.5072 0.0762 Uiso 1 0
H14 H 0.6419 0.4551 0.8471 0.0376 Uiso 1 0
H15 H 0.3725 0.06 0.6215 0.0367 Uiso 1 0
H16 H 0.2828 0.3978 0.3301 0.0424 Uiso 1 0
H17 H 0.2362 0.4366 0.4355 0.0426 Uiso 1 0
H18 H 0.2644 0.3829 0.5068 0.0447 Uiso 1 0
H19 H 0.3498 0.2968 0.4831 0.0456 Uiso 1 0
H20 H 0.3979 0.2564 0.3795 0.0383 Uiso 1 0
H21 H 0.2043 0.2547 0.2573 0.0426 Uiso 1 0
H22 H 0.0835 0.2344 0.1755 0.0493 Uiso 1 0
H23 H 0.104 0.2629 0.086 0.0533 Uiso 1 0
H24 H 0.2455 0.3123 0.0717 0.0529 Uiso 1 0
H25 H 0.3696 0.3227 0.1498 0.0442 Uiso 1 0
H26 H 0.4558 0.4329 0.3432 0.0308 Uiso 1 0
H27 H 0.5688 0.511 0.329 0.0398 Uiso 1 0
H28 H 0.6617 0.4772 0.2454 0.0392 Uiso 1 0
H29 H 0.6307 0.3696 0.1696 0.0423 Uiso 1 0
H30 H 0.5235 0.2914 0.1861 0.0374 Uiso 1 0
H31 H 0.3044 0.1662 0.2181 0.0379 Uiso 1 0
H32 H 0.3468 0.065 0.2109 0.0582 Uiso 1 0
H33 H 0.4961 0.0597 0.2462 0.0602 Uiso 1 0
H34 H 0.5993 0.1581 0.2917 0.049 Uiso 1 0
H35 H 0.5569 0.2589 0.294 0.0413 Uiso 1 0
H36 H 0.7337 0.067 1.1502 0.0445 Uiso 1 0
H37 H 0.7313 0.0255 1.2347 0.0466 Uiso 1 0
H38 H 0.7744 0.0974 1.3403 0.0486 Uiso 1 0
H39 H 0.8323 0.2065 1.3602 0.0411 Uiso 1 0
H40 H 0.8368 0.2496 1.2774 0.0453 Uiso 1 0
H41 H 0.7551 0.3136 1.2298 0.0382 Uiso 1 0
H42 H 0.8194 0.423 1.2496 0.0444 Uiso 1 0
H43 H 0.9342 0.4456 1.1927 0.0494 Uiso 1 0
H44 H 0.9913 0.3603 1.1142 0.0455 Uiso 1 0
H45 H 0.9294 0.2504 1.0967 0.0374 Uiso 1 0
H46 H 0.9388 0.137 1.142 0.0417 Uiso 1 0
H47 H 1.0252 0.0773 1.0618 0.0549 Uiso 1 0
H48 H 0.9707 0.04 0.9537 0.0613 Uiso 1 0
H49 H 0.8339 0.0677 0.9208 0.0594 Uiso 1 0
H50 H 0.7496 0.129 0.9997 0.0439 Uiso 1 0
H51 H 0.7046 0.2523 1.0586 0.0337 Uiso 1 0
H52 H 0.5562 0.2568 1.0171 0.0386 Uiso 1 0
H53 H 0.4354 0.1986 1.0473 0.0372 Uiso 1 0
H54 H 0.458 0.1354 1.1112 0.0394 Uiso 1 0
H55 H 0.6056 0.1295 1.1508 0.0349 Uiso 1 0
H56 H 0.2409 0.5729 0.5279 0.0497 Uiso 1 0
H57 H 0.1377 0.569 0.5216 0.0497 Uiso 1 0
H58 H -0.022 -0.0043 0.407 0.065 Uiso 1 0
H59 H 0.0691 0.0244 0.3921 0.065 Uiso 1 0
H60 H 0.0962 0.1935 0.4147 0.0972 Uiso 1 0
H61 H 0.1649 0.2471 0.4055 0.0972 Uiso 1 0
H62 H 0.6828 0.8791 0.0313 0.0507 Uiso 1 0
H63 H 0.7638 0.8408 0.0217 0.0507 Uiso 1 0

loop_
_atom_site_aniso_label
_atom_site_aniso_U_11
_atom_site_aniso_U_22
_atom_site_aniso_U_33
_atom_site_aniso_U_12
_atom_site_aniso_U_13
_atom_site_aniso_U_23
Mn1 0.0086(9) 0.0152(18) 0.020(2) -0.0020(6) -0.0028(6) 0.0032(7)
Mn2 0.0074(8) 0.0160(18) 0.0155(17) -0.0009(6) -0.0028(6) 0.0013(7)
Mn3 0.0105(9) 0.018(2) 0.0153(17) -0.0025(7) -0.0027(6) 0.0034(7)
Mn4 0.0153(11) 0.019(2) 0.0172(19) -0.0042(7) -0.0002(6) 0.0060(7)
Mn5 0.0084(9) 0.019(2) 0.019(2) 0.0008(7) -0.0022(6) 0.0032(7)
Mn6 0.0094(9) 0.0148(17) 0.0161(18) -0.0014(6) -0.0024(6) 0.0021(7)
Mn7 0.0098(9) 0.0154(18) 0.0161(18) -0.0015(6) -0.0044(6) 0.0019(7)
Mn8 0.0147(11) 0.0164(19) 0.023(2) 0.0014(7) 0.0024(6) 0.0049(7)
Mn9 0.0090(9) 0.021(2) 0.023(2) -0.0017(7) -0.0044(6) 0.0077(7)
Mn10 0.0094(9) 0.0139(16) 0.022(2) -0.0008(7) -0.0046(6) 0.0024(7)
Mn11 0.0191(13) 0.032(3) 0.034(4) 0.0062(8) 0.0036(7) 0.0184(9)
Mn12 0.0095(9) 0.0173(19) 0.020(2) 0.0006(7) 0.0002(6) 0.0036(7)
O13 0.009(3) 0.012(4) 0.015(4) 0.002(3) 0.003(3) 0.007(3)
O14 0.005(3) 0.015(4) 0.012(3) -0.000(3) -0.002(2) 0.008(3)
O15 0.008(3) 0.015(4) 0.012(3) -0.006(3) -0.003(3) 0.000(3)
O16 0.006(3) 0.007(4) 0.012(3) -0.002(3) -0.002(2) 0.004(3)
O17 0.009(3) 0.011(4) 0.014(4) 0.003(3) -0.004(3) 0.006(3)
O18 0.004(3) 0.015(4) 0.021(4) 0.003(3) -0.002(3) 0.008(3)
O19 0.010(3) 0.016(4) 0.014(4) -0.002(3) -0.001(3) -0.004(3)
O20 0.006(3) 0.020(5) 0.014(4) -0.002(3) 0.001(3) 0.003(3)
O21 0.009(3) 0.016(4) 0.021(4) -0.001(3) -0.001(3) 0.007(3)
O22 0.001(3) 0.016(4) 0.014(4) -0.003(3) -0.002(2) 0.001(3)
O23 0.007(3) 0.014(4) 0.023(4) 0.000(3) 0.005(3) 0.008(3)
O24 0.009(3) 0.013(4) 0.019(4) -0.000(3) -0.004(3) 0.003(3)
O25 0.017(4) 0.033(6) 0.026(5) 0.006(3) 0.004(3) 0.004(4)
O26 0.029(5) 0.023(5) 0.035(6) 0.011(4) 0.002(3) 0.006(4)
O27 0.021(4) 0.017(5) 0.082(10) -0.004(4) -0.016(4) 0.007(4)
O28 0.037(6) 0.082(12) 0.123(15) -0.020(5) -0.039(6) 0.061(7)
O29 0.010(3) 0.018(5) 0.020(4) 0.004(3) -0.003(3) 0.010(3)
C30 0.024(6) 0.011(6) 0.024(6) 0.004(5) 0.012(5) 0.000(5)
O31 0.022(4) 0.035(6) 0.044(6) -0.006(4) -0.001(4) 0.026(4)
C32 0.015(5) 0.023(7) 0.026(6) 0.002(5) -0.006(4) 0.008(5)
Cl33 0.027(2) 0.050(5) 0.035(4) -0.0048(14) -0.0016(12) 0.0219(15)
Cl34 0.047(3) 0.024(3) 0.047(5) 0.0053(15) -0.0104(15) -0.0002(15)
O35 0.017(4) 0.026(5) 0.039(6) -0.000(3) -0.008(3) 0.022(4)
C36 0.011(5) 0.020(7) 0.030(7) 0.008(4) -0.008(4) -0.006(5)
O37 0.017(4) 0.020(5) 0.025(5) 0.007(3) -0.002(3) 0.006(3)
C38 0.020(6) 0.034(8) 0.030(7) 0.010(5) 0.004(5) 0.011(5)
Cl39 0.029(2) 0.036(4) 0.031(3) -0.0008(14) -0.0020(12) 0.0178(14)
Cl40 0.030(2) 0.031(4) 0.040(4) 0.0049(14) 0.0028(13) -0.0041(14)
O41 0.011(4) 0.022(5) 0.026(5) 0.005(3) 0.003(3) 0.007(3)
C42 0.014(5) 0.008(6) 0.016(5) 0.008(4) 0.000(4) -0.002(4)
O43 0.017(4) 0.014(5) 0.026(5) 0.002(3) -0.005(3) 0.003(3)
C44 0.010(5) 0.035(8) 0.031(7) -0.009(5) -0.005(4) 0.018(5)
Cl45 0.0212(19) 0.052(6) 0.058(6) -0.0026(15) -0.0146(14) -0.0141(18)
Cl46 0.0168(16) 0.040(4) 0.045(5) 0.0111(13) 0.0035(12) 0.0210(15)
O47 0.021(4) 0.011(4) 0.030(5) -0.001(3) 0.006(3) 0.006(3)
C48 0.020(6) 0.015(7) 0.031(7) -0.011(5) 0.000(5) -0.004(5)
O49 0.019(4) 0.023(5) 0.025(5) 0.002(3) -0.001(3) 0.010(3)
C50 0.081(12) 0.050(12) 0.053(10) 0.010(9) 0.024(8) 0.022(8)
Cl51 0.056(6) 0.066(9) 0.040(6) 0.011(4) 0.008(3) -0.021(4)
CL52 0.047(5) 0.157(18) 0.22(2) 0.025(5) 0.064(6) 0.115(8)
O53 0.018(4) 0.024(5) 0.024(5) -0.007(3) -0.004(3) 0.006(3)
C54 0.039(7) 0.030(8) 0.005(5) -0.014(6) -0.006(5) 0.006(5)
O55 0.042(6) 0.064(10) 0.078(10) 0.020(5) 0.027(5) 0.053(6)
C56 0.030(6) 0.013(6) 0.036(7) -0.006(5) 0.003(5) 0.007(5)
Cl57 0.043(3) 0.056(6) 0.105(11) -0.0227(19) -0.020(2) 0.042(2)
Cl58 0.050(3) 0.039(4) 0.064(7) 0.0029(17) 0.0020(17) 0.0334(18)
O59 0.021(4) 0.045(7) 0.032(5) 0.011(4) 0.003(3) 0.019(4)
C60 0.013(5) 0.029(8) 0.017(5) -0.002(5) -0.000(4) 0.007(5)
O61 0.026(4) 0.019(5) 0.029(5) -0.000(3) 0.001(3) 0.009(3)
C62 0.036(7) 0.035(9) 0.024(6) -0.001(6) -0.012(5) 0.012(5)
Cl63 0.041(3) 0.030(4) 0.038(4) -0.0032(14) -0.0011(13) 0.0146(14)
Cl64 0.028(2) 0.067(7) 0.061(6) 0.0077(17) -0.0060(15) 0.032(2)
O65 0.025(5) 0.018(5) 0.072(9) 0.013(4) 0.019(4) 0.020(4)
C66 0.020(6) 0.022(7) 0.025(6) 0.000(5) 0.006(4) 0.012(5)
O67 0.017(4) 0.017(5) 0.036(6) 0.003(3) -0.010(3) -0.003(4)
C68 0.023(6) 0.012(7) 0.047(8) 0.001(5) -0.003(5) 0.007(5)
Cl69 0.025(3) 0.091(11) 0.042(5) 0.012(4) -0.000(2) -0.013(4)
Cl70 0.023(3) 0.098(12) 0.173(19) 0.031(4) 0.023(4) 0.104(6)
O71 0.010(4) 0.014(5) 0.046(7) -0.002(3) -0.003(3) 0.002(4)
C72 0.011(5) 0.031(8) 0.027(7) -0.001(5) -0.001(4) 0.006(5)
O73 0.005(3) 0.024(5) 0.031(5) -0.005(3) -0.006(3) 0.010(3)
C74 0.010(5) 0.018(7) 0.032(7) -0.005(4) -0.008(4) -0.002(5)
Cl75 0.0112(14) 0.034(4) 0.044(5) 0.0057(12) -0.0041(11) 0.0028(14)
Cl76 0.039(3) 0.049(5) 0.028(3) -0.0068(16) -0.0016(13) -0.0062(15)
O77 0.013(4) 0.019(5) 0.022(4) -0.001(3) -0.009(3) 0.007(3)
C78 0.008(5) 0.010(6) 0.031(7) -0.004(4) -0.004(4) 0.007(5)
O79 0.013(4) 0.020(5) 0.023(4) 0.004(3) -0.005(3) 0.009(3)
C80 0.013(5) 0.034(8) 0.022(6) 0.010(5) 0.001(4) 0.001(5)
Cl81 0.030(2) 0.033(4) 0.037(4) -0.0073(14) -0.0097(13) -0.0032(14)
Cl82 0.040(3) 0.043(5) 0.027(3) 0.0108(15) 0.0068(13) 0.0150(14)
O83 0.014(4) 0.017(5) 0.021(4) -0.001(3) -0.003(3) 0.002(3)
C84 0.024(6) 0.023(7) 0.024(6) 0.010(5) 0.001(5) 0.003(5)
O85 0.020(4) 0.015(5) 0.017(4) 0.003(3) 0.003(3) 0.003(3)
C86 0.017(5) 0.023(7) 0.024(6) -0.008(5) -0.004(4) 0.003(5)
Cl87 0.033(2) 0.028(3) 0.026(3) -0.0138(13) -0.0112(12) 0.0004(13)
Cl88 0.027(2) 0.047(5) 0.039(4) 0.0122(15) -0.0038(13) -0.0146(16)
O89 0.018(4) 0.014(4) 0.017(4) -0.005(3) 0.000(3) 0.002(3)
C90 0.028(6) 0.020(7) 0.022(6) 0.005(5) -0.006(5) 0.003(5)
O91 0.032(5) 0.014(5) 0.013(4) -0.004(3) 0.004(3) -0.004(3)
C92 0.060(9) 0.022(8) 0.020(6) -0.001(6) -0.003(6) 0.008(5)
Cl93 0.067(4) 0.034(4) 0.023(3) -0.0031(17) 0.0123(15) -0.0009(14)
Cl94 0.051(3) 0.040(4) 0.046(5) -0.0165(17) -0.0307(16) 0.0131(16)
O95 0.008(3) 0.027(5) 0.021(4) 0.006(3) -0.006(3) -0.002(3)
C96 0.021(6) 0.026(8) 0.021(6) 0.002(5) -0.007(4) 0.001(5)
O97 0.011(3) 0.018(5) 0.011(3) -0.001(3) -0.006(3) -0.001(3)
C98 0.042(7) 0.019(7) 0.016(6) 0.003(5) -0.012(5) -0.001(5)
Cl99 0.030(2) 0.040(4) 0.027(3) 0.0068(14) 0.0060(12) -0.0009(14)
Cl100 0.028(2) 0.034(4) 0.029(3) 0.0006(13) -0.0171(12) -0.0028(14)
O101 0.022(4) 0.027(5) 0.016(4) -0.004(3) -0.008(3) 0.003(3)
C102 0.041(8) 0.029(8) 0.027(7) 0.001(6) 0.001(6) 0.000(6)
O103 0.047(6) 0.023(6) 0.024(5) 0.007(4) 0.001(4) -0.003(4)
C104 0.076(11) 0.041(10) 0.031(8) -0.021(8) 0.011(7) -0.007(7)
Cl105 0.045(3) 0.028(3) 0.063(7) -0.0134(16) -0.0077(17) 0.0054(17)
Cl106 0.036(3) 0.032(4) 0.021(3) 0.0054(18) -0.0096(15) -0.0015(16)
O107 0.013(4) 0.019(5) 0.020(4) -0.001(3) 0.001(3) 0.009(3)
C108 0.026(6) 0.019(7) 0.031(7) 0.015(5) 0.002(5) 0.004(5)
O109 0.023(4) 0.020(5) 0.026(5) -0.001(3) 0.001(3) -0.000(3)
C110 0.032(7) 0.014(7) 0.041(8) 0.002(5) -0.011(5) 0.015(5)
Cl111 0.046(3) 0.020(3) 0.032(4) -0.0039(14) -0.0086(13) 0.0002(13)
Cl112 0.043(3) 0.042(5) 0.022(3) 0.0032(15) 0.0017(13) 0.0054(14)
O113 0.014(4) 0.017(5) 0.029(5) -0.002(3) -0.004(3) 0.002(3)
C114 0.022(6) 0.013(6) 0.017(5) -0.000(5) 0.010(4) 0.006(4)
O115 0.026(4) 0.021(5) 0.013(4) 0.001(3) -0.003(3) 0.004(3)
C116 0.019(6) 0.029(8) 0.021(6) 0.007(5) -0.007(4) 0.001(5)
Cl117 0.042(3) 0.019(3) 0.049(5) -0.0026(14) -0.0123(15) 0.0004(15)
Cl118 0.044(3) 0.057(6) 0.035(4) 0.0108(17) 0.0152(15) 0.0006(16)
O119 0.025(5) 0.045(7) 0.027(5) -0.008(4) -0.001(3) -0.001(4)
P125 0.0189(17) 0.024(3) 0.022(3) 0.0019(13) 0.0005(11) 0.0013(13)
C126 0.021(5) 0.024(7) 0.015(5) 0.001(5) 0.006(4) 0.003(5)
C127 0.019(6) 0.038(9) 0.022(6) 0.008(5) 0.001(4) 0.001(5)
C128 0.013(5) 0.020(7) 0.038(8) 0.003(5) 0.001(5) -0.002(5)
C129 0.024(6) 0.037(9) 0.024(6) -0.020(5) 0.006(5) 0.004(6)
C130 0.028(6) 0.034(9) 0.028(7) -0.002(6) -0.001(5) 0.004(6)
C131 0.016(5) 0.024(7) 0.034(7) -0.004(5) 0.001(5) -0.001(5)
C132 0.020(6) 0.025(7) 0.022(6) 0.001(5) -0.000(4) 0.006(5)
C133 0.032(7) 0.030(8) 0.018(6) 0.006(6) 0.000(5) -0.006(5)
C134 0.014(6) 0.041(10) 0.058(10) 0.002(5) 0.006(6) 0.004(7)
C135 0.037(8) 0.060(12) 0.034(8) 0.015(7) -0.013(6) 0.015(7)
C136 0.042(8) 0.055(11) 0.038(8) 0.006(7) -0.003(6) 0.027(7)
C137 0.028(7) 0.031(8) 0.036(8) 0.005(5) 0.004(5) 0.008(6)
C138 0.015(5) 0.025(7) 0.029(7) 0.003(5) -0.002(4) 0.008(5)
C139 0.019(5) 0.029(8) 0.017(5) 0.003(5) 0.001(4) 0.008(5)
C140 0.023(6) 0.026(8) 0.030(7) 0.012(5) -0.002(5) 0.004(5)
C141 0.020(6) 0.038(9) 0.031(7) -0.004(5) -0.003(5) 0.008(6)
C142 0.026(6) 0.042(10) 0.032(7) 0.005(6) 0.003(5) 0.019(6)
C143 0.022(6) 0.023(7) 0.024(6) -0.007(5) -0.000(4) 0.002(5)
C144 0.031(7) 0.028(8) 0.028(7) 0.008(5) 0.009(5) 0.010(5)
C145 0.021(6) 0.024(8) 0.035(7) 0.006(5) 0.004(5) 0.012(5)
C146 0.050(9) 0.041(10) 0.040(9) 0.009(7) 0.008(6) 0.015(7)
C147 0.072(12) 0.034(10) 0.048(10) 0.017(8) 0.009(8) 0.009(7)
C148 0.041(8) 0.062(12) 0.032(8) 0.033(8) -0.003(6) 0.016(7)
C149 0.033(7) 0.035(9) 0.016(6) 0.017(6) -0.003(5) 0.002(5)
P150 0.0209(18) 0.019(3) 0.022(3) -0.0028(12) -0.0017(11) 0.0064(12)
C151 0.016(5) 0.031(8) 0.027(6) 0.008(5) 0.000(4) 0.012(5)
C152 0.020(6) 0.024(8) 0.039(8) -0.006(5) 0.002(5) 0.010(6)
C153 0.032(7) 0.029(8) 0.037(8) 0.010(6) 0.008(5) 0.018(6)
C154 0.015(6) 0.058(11) 0.044(9) 0.005(6) 0.004(5) 0.039(7)
C155 0.028(6) 0.047(10) 0.018(6) 0.011(6) 0.002(5) 0.009(6)
C156 0.019(6) 0.032(8) 0.035(7) 0.013(5) 0.001(5) 0.010(6)
C157 0.020(5) 0.017(7) 0.017(5) -0.002(5) -0.003(4) -0.001(5)
C158 0.018(5) 0.025(7) 0.025(6) -0.008(5) -0.005(4) 0.005(5)
C159 0.023(6) 0.035(9) 0.034(7) 0.012(6) -0.006(5) -0.000(6)
C160 0.033(7) 0.020(8) 0.057(10) -0.001(6) -0.030(6) 0.005(6)
C161 0.026(6) 0.037(9) 0.049(9) -0.005(6) -0.005(5) 0.031(6)
C162 0.022(6) 0.029(8) 0.016(5) -0.001(5) -0.003(4) 0.005(5)
C163 0.024(6) 0.016(7) 0.034(7) 0.003(5) 0.004(5) 0.008(5)
C164 0.029(7) 0.035(9) 0.028(7) 0.004(6) -0.003(5) 0.003(6)
C165 0.034(7) 0.046(10) 0.055(10) 0.023(7) -0.001(6) 0.022(7)
C166 0.053(9) 0.066(13) 0.036(8) 0.028(8) 0.007(6) 0.011(7)
C167 0.049(9) 0.065(13) 0.031(8) 0.027(8) -0.002(6) -0.007(7)
C168 0.030(7) 0.038(9) 0.028(7) 0.014(6) -0.009(5) 0.012(6)
C169 0.017(5) 0.020(7) 0.025(6) -0.003(5) 0.002(4) -0.007(5)
C170 0.014(5) 0.014(6) 0.030(7) -0.004(4) -0.002(4) 0.006(5)
C171 0.032(6) 0.024(7) 0.015(5) 0.005(5) 0.001(5) -0.002(5)
C172 0.025(6) 0.028(8) 0.023(6) 0.006(5) 0.000(5) 0.001(5)
C173 0.025(6) 0.024(8) 0.033(7) -0.001(5) 0.003(5) 0.008(5)
C174 0.035(7) 0.023(7) 0.013(5) 0.003(5) 0.007(4) 0.010(5)
CL175 0.039(3) 0.048(5) 0.053(6) 0.0153(17) 0.0083(15) 0.0223(18)
C176 0.024(6) 0.048(10) 0.027(7) 0.013(6) 0.003(5) 0.009(6)
CL177 0.046(3) 0.039(4) 0.044(5) 0.0054(16) 0.0086(15) -0.0002(16)
CL178 0.061(4) 0.064(7) 0.053(6) 0.025(2) 0.0031(18) 0.021(2)
C179 0.076(11) 0.044(11) 0.044(9) 0.019(8) 0.001(7) 0.000(7)
CL180 0.102(6) 0.049(5) 0.051(6) 0.024(2) -0.023(2) -0.001(2)
CL181 0.040(3) 0.083(9) 0.092(10) -0.001(2) -0.014(2) -0.009(3)
C182 0.044(9) 0.064(14) 0.095(15) 0.013(8) -0.010(8) -0.039(10)
CL183 0.076(5) 0.043(5) 0.102(11) 0.020(2) 0.031(2) 0.030(2)
CL184 0.106(7) 0.087(10) 0.130(14) -0.015(4) -0.043(4) -0.032(4)
CL186 0.051(4) 0.067(7) 0.059(6) -0.002(2) 0.010(2) 0.011(2)
CL51a 0.063(8) 0.044(8) 0.056(8) -0.002(6) 0.030(5) 0.019(5)
CL52a 0.079(13) 0.096(18) 0.042(8) 0.030(11) 0.034(7) 0.004(10)
CL69a 0.028(5) 0.035(7) 0.050(8) 0.002(5) -0.015(4) 0.021(5)
CL70a 0.016(4) 0.055(10) 0.060(10) 0.009(5) 0.006(4) -0.020(6)
Cl105a 0.069(13) 0.049(13) 0.022(8) 0.003(10) -0.010(8) 0.000(8)

loop_
_atom_type_symbol
_atom_type_description
_atom_type_scat_dispersion_real
_atom_type_scat_dispersion_imag
_atom_type_scat_source
MN Mn 0.295 0.729 'International Tables Vol. IV (1974) Table 2.2B'
CL Cl 0.132 0.159 'International Tables Vol. IV (1974) Table 2.2B'
P P 0.09 0.095 'International Tables Vol. IV (1974) Table 2.2B'
O O 0.008 0.006 'International Tables Vol. IV (1974) Table 2.2B'
C C 0.002 0.002 'International Tables Vol. IV (1974) Table 2.2B'
H H 0 0 'International Tables Vol. IV (1974) Table 2.2B'

loop_
_geom_angle_atom_site_label_1
_geom_angle_atom_site_label_2
_geom_angle_atom_site_label_3
_geom_angle
_geom_angle_site_symmetry_1
_geom_angle_site_symmetry_3
_geom_angle_publ_flag
O17 Mn1 O18 83.6(3) . . no
O17 Mn1 O29 98.2(3) . . no
O17 Mn1 O73 166.5(3) . . no
O17 Mn1 O77 95.3(2) . . no
O17 Mn1 O83 85.2(2) . . no
O18 Mn1 O29 177.9(3) . . no
O18 Mn1 O73 92.7(3) . . no
O18 Mn1 O77 92.0(3) . . no
O18 Mn1 O83 86.6(3) . . no
O29 Mn1 O73 85.4(3) . . no
O29 Mn1 O77 88.9(3) . . no
O29 Mn1 O83 92.4(3) . . no
O73 Mn1 O77 97.8(2) . . no
O73 Mn1 O83 81.6(2) . . no
O77 Mn1 O83 178.5(3) . . no
O13 Mn2 O14 81.8(3) . . no
O13 Mn2 O16 84.3(3) . . no
O13 Mn2 O17 174.7(3) . . no
O13 Mn2 O18 92.6(3) . . no
O13 Mn2 O85 91.0(3) . . no
O14 Mn2 O16 84.7(2) . . no
O14 Mn2 O17 101.0(3) . . no
O14 Mn2 O18 174.3(3) . . no
O14 Mn2 O85 90.6(3) . . no
O16 Mn2 O17 91.4(3) . . no
O16 Mn2 O18 94.3(2) . . no
O16 Mn2 O85 173.7(3) . . no
O17 Mn2 O18 84.6(3) . . no
O17 Mn2 O85 93.5(3) . . no
O18 Mn2 O85 90.0(3) . . no
O13 Mn3 O14 81.0(3) . . no
O13 Mn3 O15 82.6(2) . . no
O13 Mn3 O19 98.9(3) . . no
O13 Mn3 O20 175.5(3) . . no
O13 Mn3 O89 92.3(3) . . no
O14 Mn3 O15 83.7(3) . . no
O14 Mn3 O19 177.5(3) . . no
O14 Mn3 O20 96.0(3) . . no
O14 Mn3 O89 89.6(3) . . no
O15 Mn3 O19 93.8(3) . . no
O15 Mn3 O20 93.7(3) . . no
O15 Mn3 O89 172.1(3) . . no
O19 Mn3 O20 83.9(3) . . no
O19 Mn3 O89 92.9(3) . . no
O20 Mn3 O89 91.1(3) . . no
O19 Mn4 O20 82.7(3) . . no
O19 Mn4 O49 171.2(3) . . no
O19 Mn4 O53 97.1(3) . . no
O19 Mn4 O91 87.0(2) . . no
O19 Mn4 O115 93.2(2) . . no
O20 Mn4 O49 94.4(3) . . no
O20 Mn4 O53 178.0(3) . . no
O20 Mn4 O91 87.2(3) . . no
O20 Mn4 O115 93.2(3) . . no
O49 Mn4 O53 85.5(3) . . no
O49 Mn4 O91 84.5(3) . . no
O49 Mn4 O115 95.2(3) . . no
O53 Mn4 O91 90.8(3) . . no
O53 Mn4 O115 88.8(3) . . no
O91 Mn4 O115 179.6(3) . . no
O21 Mn5 O22 83.3(3) . . no
O21 Mn5 O37 94.2(3) . . no
O21 Mn5 O41 177.0(3) . . no
O21 Mn5 O95 86.9(2) . . no
O21 Mn5 O107 89.7(2) . . no
O22 Mn5 O37 171.3(3) . . no
O22 Mn5 O41 95.8(3) . . no
O22 Mn5 O95 84.2(3) . . no
O22 Mn5 O107 92.7(3) . . no
O37 Mn5 O41 86.2(3) . . no
O37 Mn5 O95 87.3(3) . . no
O37 Mn5 O107 95.6(3) . . no
O41 Mn5 O95 90.2(2) . . no
O41 Mn5 O107 93.2(2) . . no
O95 Mn5 O107 175.7(2) . . no
O14 Mn6 O15 83.7(3) . . no
O14 Mn6 O16 82.8(2) . . no
O14 Mn6 O21 93.3(3) . . no
O14 Mn6 O22 90.6(2) . . no
O14 Mn6 O97 175.8(3) . . no
O15 Mn6 O16 80.6(3) . . no
O15 Mn6 O21 176.6(3) . . no
O15 Mn6 O22 96.8(3) . . no
O15 Mn6 O97 92.5(3) . . no
O16 Mn6 O21 97.4(3) . . no
O16 Mn6 O22 173.1(3) . . no
O16 Mn6 O97 94.7(2) . . no
O21 Mn6 O22 84.9(3) . . no
O21 Mn6 O97 90.4(3) . . no
O22 Mn6 O97 91.7(3) . . no
O13 Mn7 O15 82.5(2) . . no
O13 Mn7 O16 84.1(3) . . no
O13 Mn7 O23 91.5(3) . . no
O13 Mn7 O24 94.1(3) . . no
O13 Mn7 O101 173.8(3) . . no
O15 Mn7 O16 80.7(3) . . no
O15 Mn7 O23 173.5(3) . . no
O15 Mn7 O24 98.4(3) . . no
O15 Mn7 O101 93.0(3) . . no
O16 Mn7 O23 96.2(3) . . no
O16 Mn7 O24 178.1(3) . . no
O16 Mn7 O101 91.1(3) . . no
O23 Mn7 O24 84.5(3) . . no
O23 Mn7 O101 92.8(3) . . no
O24 Mn7 O101 90.7(3) . . no
O23 Mn8 O24 82.9(3) . . no
O23 Mn8 O61 173.9(3) . . no
O23 Mn8 O65 95.2(3) . . no
O23 Mn8 O103 86.3(3) . . no
O23 Mn8 O119 94.2(3) . . no
O24 Mn8 O61 95.7(3) . . no
O24 Mn8 O65 176.4(3) . . no
O24 Mn8 O103 89.3(3) . . no
O24 Mn8 O119 96.0(3) . . no
O61 Mn8 O65 85.8(3) . . no
O61 Mn8 O103 87.8(3) . . no
O61 Mn8 O119 91.9(3) . . no
O65 Mn8 O103 87.6(3) . . no
O65 Mn8 O119 87.1(3) . . no
O103 Mn8 O119 174.7(3) . . no
O17 Mn9 O21 91.9(3) . . no
O17 Mn9 O25 95.7(2) . . no
O17 Mn9 O26 90.9(2) . . no
O17 Mn9 O31 91.3(3) . . no
O17 Mn9 O35 177.6(3) . . no
O21 Mn9 O25 87.6(2) . . no
O21 Mn9 O26 99.5(3) . . no
O21 Mn9 O31 171.3(3) . . no
O21 Mn9 O35 88.2(3) . . no
O25 Mn9 O26 170.2(3) . . no
O25 Mn9 O31 84.1(3) . . no
O25 Mn9 O35 86.7(3) . . no
O26 Mn9 O31 88.5(3) . . no
O26 Mn9 O35 86.7(3) . . no
O31 Mn9 O35 88.9(3) . . no
O18 Mn10 O23 94.5(3) . . no
O18 Mn10 O67 170.0(3) . . no
O18 Mn10 O71 89.4(3) . . no
O18 Mn10 O79 94.7(3) . . no
O18 Mn10 O121 92.9(5) . . no
O23 Mn10 O67 95.5(3) . . no
O23 Mn10 O71 171.6(3) . . no
O23 Mn10 O79 94.2(3) . . no
O23 Mn10 O121 94.5(5) . . no
O67 Mn10 O71 80.6(3) . . no
O67 Mn10 O79 85.7(3) . . no
O67 Mn10 O121 85.2(5) . . no
O71 Mn10 O79 92.9(3) . . no
O71 Mn10 O121 77.9(5) . . no
O79 Mn10 O121 168.0(5) . . no
O19 Mn11 O24 92.7(3) . . no
O19 Mn11 O27 95.3(3) . . no
O19 Mn11 O28 85.5(3) . . no
O19 Mn11 O55 89.1(3) . . no
O19 Mn11 O59 174.0(3) . . no
O24 Mn11 O27 86.1(3) . . no
O24 Mn11 O28 98.2(3) . . no
O24 Mn11 O55 170.7(3) . . no
O24 Mn11 O59 91.3(3) . . no
O27 Mn11 O28 175.5(4) . . no
O27 Mn11 O55 84.6(3) . . no
O27 Mn11 O59 89.4(3) . . no
O28 Mn11 O55 91.0(4) . . no
O28 Mn11 O59 89.4(3) . . no
O55 Mn11 O59 87.7(3) . . no
O20 Mn12 O22 94.7(3) . . no
O20 Mn12 O43 173.1(3) . . no
O20 Mn12 O47 91.3(3) . . no
O20 Mn12 O109 93.4(3) . . no
O20 Mn12 O113 93.6(3) . . no
O22 Mn12 O43 91.8(3) . . no
O22 Mn12 O47 170.0(3) . . no
O22 Mn12 O109 88.7(3) . . no
O22 Mn12 O113 97.8(3) . . no
O43 Mn12 O47 82.5(3) . . no
O43 Mn12 O109 89.2(3) . . no
O43 Mn12 O113 83.1(3) . . no
O47 Mn12 O109 83.0(3) . . no
O47 Mn12 O113 89.7(3) . . no
O109 Mn12 O113 170.0(3) . . no
CL52a Cl51 C50 58.1(16) . . no
CL51a CL52 C50 72.2(8) . . no
CL70a Cl69 C68 69.7(7) . . no
CL69a Cl70 CL70a 130.4(10) . . no
CL69a Cl70 C68 77.8(9) . . no
CL70a Cl70 C68 52.7(5) . . no
Cl105a Cl106 C104 58.4(8) . . no
Cla3 CL123 Cla4 10.8(4) . . no
Cla3 CL123 Cla6 12.55(10) . . no
Cla3 CL123 C122 41.3(3) . . no
Cla3 CL123 C122a 40.4(3) . . no
Cla4 CL123 Cla6 13.3(5) . . no
Cla4 CL123 C122 51.7(7) . . no
Cla4 CL123 C122a 48.4(7) . . no
Cla6 CL123 C122 49.5(3) . . no
Cla6 CL123 C122a 36.5(2) . . no
C122 CL123 C122a 38.8(2) . . no
Cla1 CL124 Cla3 96.7(5) . . no
Cla1 CL124 Cla4 101.4(5) . . no
Cla1 CL124 Cla6 89.7(4) . . no
Cla1 CL124 C122 75.0(5) . . no
Cla1 CL124 C122a 52.0(3) . . no
Cla3 CL124 Cla4 16.08(15) . . no
Cla3 CL124 Cla6 14.81(10) . . no
Cla3 CL124 C122 43.3(3) . . no
Cla3 CL124 C122a 44.7(3) . . no
Cla4 CL124 Cla6 30.77(19) . . no
Cla4 CL124 C122 34.4(3) . . no
Cla4 CL124 C122a 51.9(3) . . no
Cla6 CL124 C122 52.4(4) . . no
Cla6 CL124 C122a 39.3(2) . . no
C122 CL124 C122a 41.4(3) . . no
Clb1 CL184 Clb2 108.4(3) . . no
Clb1 CL184 C185 59.4(2) . . no
Clb2 CL184 C185 52.10(14) . . no
Clb2 CL186 C185 70.6(2) . . no
CL52 CL51a CL52a 103.7(10) . . no
CL52 CL51a C50 61.9(7) . . no
CL52 CL51a H63 105.1(7) . 2_666 no
CL52a CL51a C50 48.3(7) . . no
CL52a CL51a H63 138.7(7) . 2_666 no
C50 CL51a H63 166.3(9) . 2_666 no
Cl51 CL52a CL51a 156(2) . . no
Cl51 CL52a C50 94(2) . . no
CL51a CL52a C50 62.0(8) . . no
Cl70 CL69a C68 68.7(8) . . no
Cl70 CL69a H7 88.6(9) . . no
C68 CL69a H7 28.9(4) . . no
Cl69 CL70a Cl70 121.8(8) . . no
Cl69 CL70a C68 72.3(8) . . no
Cl70 CL70a C68 51.8(5) . . no
Cl106 Cl105a C104 73.9(11) . . no
Cl106 Cl105a H13 113.7(13) . . no
C104 Cl105a H13 40.2(8) . . no
Cla2 C120a Cla5 22.502(2) . . no
Cla2 C120a O28 85.7(4) . . no
Cla2 C120a O119 140.0(3) . . no
Cla2 C120a O121 73.3(4) . . no
Cla2 C120a C120 92.4(10) . . no
Cla2 C120a C122 81.029(5) . . no
Cla2 C120a C122a 39.784(4) . . no
Cla5 C120a O28 86.3(4) . . no
Cla5 C120a O119 140.4(3) . . no
Cla5 C120a O121 79.3(4) . . no
Cla5 C120a C120 90.0(9) . . no
Cla5 C120a C122 63.481(5) . . no
Cla5 C120a C122a 21.016(3) . . no
O28 C120a O119 132.4(5) . . no
O28 C120a O121 155.2(6) . . no
O28 C120a C120 174.6(10) . . no
O28 C120a C122 126.2(3) . . no
O28 C120a C122a 102.2(4) . . no
O119 C120a O121 66.7(5) . . no
O119 C120a C120 50.7(9) . . no
O119 C120a C122 83.2(3) . . no
O119 C120a C122a 121.5(3) . . no
O121 C120a C120 26.4(11) . . no
O121 C120a C122 64.2(4) . . no
O121 C120a C122a 69.9(4) . . no
C120 C120a C122 48.5(9) . . no
C120 C120a C122a 73.3(9) . . no
C122 C120a C122a 42.583(3) . . no
CL184 Clb1 C185 77.9(2) . . no
CL184 Clb1 H62 115.2(2) . . no
C185 Clb1 H62 38.182(5) . . no
CL184 Clb2 CL186 106.8(2) . . no
CL184 Clb2 C185 46.62(15) . . no
CL186 Clb2 C185 72.5(2) . . no
CL124 Cla1 Cla2 98.7(3) . . no
CL124 Cla1 Cla5 76.1(3) . . no
CL124 Cla1 O121 122.0(10) . . no
CL124 Cla1 C120 87.5(9) . . no
CL124 Cla1 C122 39.5(3) . . no
CL124 Cla1 C122a 71.6(3) . . no
Cla2 Cla1 Cla5 23.3160(10) . . no
Cla2 Cla1 O121 106.3(8) . . no
Cla2 Cla1 C120 92.2(8) . . no
Cla2 Cla1 C122 86.515(5) . . no
Cla2 Cla1 C122a 43.518(4) . . no
Cla5 Cla1 O121 113.7(9) . . no
Cla5 Cla1 C120 85.5(8) . . no
Cla5 Cla1 C122 65.200(5) . . no
Cla5 Cla1 C122a 27.840(2) . . no
O121 Cla1 C120 41.1(11) . . no
O121 Cla1 C122 90.4(10) . . no
O121 Cla1 C122a 92.2(10) . . no
C120 Cla1 C122 50.4(9) . . no
C120 Cla1 C122a 58.3(8) . . no
C122 Cla1 C122a 44.630(5) . . no
C120a Cla2 Cla1 69.801(4) . . no
C120a Cla2 Cla5 70.170(7) . . no
C120a Cla2 C122a 34.788(4) . . no
Cla1 Cla2 Cla5 77.960(7) . . no
Cla1 Cla2 C122a 56.510(5) . . no
Cla5 Cla2 C122a 39.783(4) . . no
CL123 Cla3 CL124 121.6(5) . . no
CL123 Cla3 Cla4 10.6(4) . . no
CL123 Cla3 Cla5 124.3(4) . . no
CL123 Cla3 Cla6 126.3(4) . . no
CL123 Cla3 C122 76.3(4) . . no
CL123 Cla3 C122a 99.8(4) . . no
CL124 Cla3 Cla4 128.5(4) . . no
CL124 Cla3 Cla5 89.6(4) . . no
CL124 Cla3 Cla6 108.8(4) . . no
CL124 Cla3 C122 54.4(4) . . no
CL124 Cla3 C122a 86.9(4) . . no
Cla4 Cla3 Cla5 127.668(5) . . no
Cla4 Cla3 Cla6 121.967(4) . . no
Cla4 Cla3 C122 86.530(3) . . no
Cla4 Cla3 C122a 107.064(4) . . no
Cla5 Cla3 Cla6 34.903(5) . . no
Cla5 Cla3 C122 91.823(6) . . no
Cla5 Cla3 C122a 31.479(2) . . no
Cla6 Cla3 C122 126.724(3) . . no
Cla6 Cla3 C122a 63.878(7) . . no
C122 Cla3 C122a 64.990(8) . . no
CL123 Cla4 CL124 129.0(8) . . no
CL123 Cla4 Cla3 158.7(8) . . no
CL123 Cla4 Cla6 157.7(8) . . no
CL123 Cla4 C122 101.5(8) . . no
CL123 Cla4 C122a 114.2(8) . . no
CL124 Cla4 Cla3 35.4(3) . . no
CL124 Cla4 Cla6 57.3(3) . . no
CL124 Cla4 C122 34.5(3) . . no
CL124 Cla4 C122a 63.5(3) . . no
Cla3 Cla4 Cla6 22.142(3) . . no
Cla3 Cla4 C122 57.761(5) . . no
Cla3 Cla4 C122a 50.066(5) . . no
Cla6 Cla4 C122 73.676(6) . . no
Cla6 Cla4 C122a 45.885(5) . . no
C122 Cla4 C122a 50.070(6) . . no
C120a Cla5 Cla1 72.457(7) . . no
C120a Cla5 Cla2 87.328(8) . . no
C120a Cla5 Cla3 77.063(7) . . no
C120a Cla5 Cla6 84.440(8) . . no
C120a Cla5 C122 58.815(5) . . no
C120a Cla5 C122a 28.605(3) . . no
Cla1 Cla5 Cla2 78.724(8) . . no
Cla1 Cla5 Cla3 82.063(7) . . no
Cla1 Cla5 Cla6 91.860(8) . . no
Cla1 Cla5 C122 55.249(5) . . no
Cla1 Cla5 C122a 57.874(6) . . no
Cla2 Cla5 Cla3 158.191(2) . . no
Cla2 Cla5 Cla6 169.0300 . . no
Cla2 Cla5 C122 128.033(6) . . no
Cla2 Cla5 C122a 106.645(8) . . no
Cla3 Cla5 Cla6 10.8610(10) . . no
Cla3 Cla5 C122 30.180(4) . . no
Cla3 Cla5 C122a 53.517(6) . . no
Cla6 Cla5 C122 41.040(5) . . no
Cla6 Cla5 C122a 63.094(7) . . no
C122 Cla5 C122a 30.410(2) . . no
CL123 Cla6 CL124 95.5(5) . . no
CL123 Cla6 Cla3 41.2(3) . . no
CL123 Cla6 Cla4 9.0(3) . . no
CL123 Cla6 Cla5 127.2(3) . . no
CL123 Cla6 C122 58.4(3) . . no
CL123 Cla6 C122a 90.8(3) . . no
CL124 Cla6 Cla3 56.3(4) . . no
CL124 Cla6 Cla4 91.9(4) . . no
CL124 Cla6 Cla5 95.0(4) . . no
CL124 Cla6 C122 45.6(3) . . no
CL124 Cla6 C122a 83.1(3) . . no
Cla3 Cla6 Cla4 35.891(2) . . no
Cla3 Cla6 Cla5 134.236(6) . . no
Cla3 Cla6 C122 37.578(3) . . no
Cla3 Cla6 C122a 97.264(6) . . no
Cla4 Cla6 Cla5 135.908(4) . . no
Cla4 Cla6 C122 59.508(3) . . no
Cla4 Cla6 C122a 98.540(4) . . no
Cla5 Cla6 C122 96.659(8) . . no
Cla5 Cla6 C122a 39.781(3) . . no
C122 Cla6 C122a 61.543(8) . . no
C126 P125 C132 108.2(5) . . no
C126 P125 C138 110.9(5) . . no
C126 P125 C144 108.0(5) . . no
C132 P125 C138 109.5(5) . . no
C132 P125 C144 110.0(5) . . no
C138 P125 C144 110.2(5) . . no
C151 P150 C157 112.5(5) . . no
C151 P150 C163 107.9(5) . . no
C151 P150 C169 112.1(5) . . no
C157 P150 C163 108.1(5) . . no
C157 P150 C169 105.5(5) . . no
C163 P150 C169 110.6(5) . . no
Mn2 O13 Mn3 98.2(3) . . no
Mn2 O13 Mn7 94.8(3) . . no
Mn3 O13 Mn7 96.8(3) . . no
Mn2 O14 Mn3 98.9(3) . . no
Mn2 O14 Mn6 96.1(3) . . no
Mn3 O14 Mn6 94.7(3) . . no
Mn3 O15 Mn6 95.9(3) . . no
Mn3 O15 Mn7 96.9(3) . . no
Mn6 O15 Mn7 99.8(3) . . no
Mn2 O16 Mn6 95.4(2) . . no
Mn2 O16 Mn7 95.3(3) . . no
Mn6 O16 Mn7 98.7(3) . . no
Mn1 O17 Mn2 96.6(3) . . no
Mn1 O17 Mn9 125.5(3) . . no
Mn2 O17 Mn9 130.7(3) . . no
Mn1 O18 Mn2 94.2(3) . . no
Mn1 O18 Mn10 125.3(3) . . no
Mn2 O18 Mn10 134.2(4) . . no
Mn3 O19 Mn4 97.6(3) . . no
Mn3 O19 Mn11 129.7(3) . . no
Mn4 O19 Mn11 128.3(4) . . no
Mn3 O20 Mn4 94.5(3) . . no
Mn3 O20 Mn12 133.0(3) . . no
Mn4 O20 Mn12 125.7(3) . . no
Mn5 O21 Mn6 96.8(3) . . no
Mn5 O21 Mn9 127.3(4) . . no
Mn6 O21 Mn9 130.3(3) . . no
Mn5 O22 Mn6 94.2(3) . . no
Mn5 O22 Mn12 125.3(3) . . no
Mn6 O22 Mn12 134.3(4) . . no
Mn7 O23 Mn8 93.2(3) . . no
Mn7 O23 Mn10 132.9(4) . . no
Mn8 O23 Mn10 123.1(3) . . no
Mn7 O24 Mn8 97.5(3) . . no
Mn7 O24 Mn11 130.5(3) . . no
Mn8 O24 Mn11 122.1(3) . . no
Mn11 O28 C120a 111.9(6) . . no
Mn1 O29 C30 134.5(7) . . no
Mn9 O31 C30 131.5(7) . . no
Mn9 O35 C36 128.8(7) . . no
Mn5 O37 C36 131.8(7) . . no
Mn5 O41 C42 130.3(7) . . no
Mn12 O43 C42 131.8(7) . . no
Mn12 O47 C48 131.6(7) . . no
Mn4 O49 C48 127.8(7) . . no
Mn4 O53 C54 134.9(7) . . no
Mn11 O55 C54 131.6(8) . . no
Mn11 O59 C60 132.1(8) . . no
Mn8 O61 C60 132.4(7) . . no
Mn8 O65 C66 128.1(7) . . no
Mn10 O67 C66 134.4(7) . . no
Mn10 O71 C72 129.8(7) . . no
Mn1 O73 C72 126.8(7) . . no
Mn1 O77 C78 124.4(6) . . no
Mn10 O79 C78 129.7(6) . . no
Mn1 O83 C84 120.2(7) . . no
Mn2 O85 C84 124.4(6) . . no
Mn3 O89 C90 124.3(7) . . no
Mn4 O91 C90 118.3(6) . . no
Mn5 O95 C96 119.2(6) . . no
Mn6 O97 C96 122.7(6) . . no
Mn7 O101 C102 124.3(7) . . no
Mn8 O103 C102 120.6(7) . . no
Mn5 O107 C108 118.6(7) . . no
Mn12 O109 C108 130.6(6) . . no
Mn12 O113 C114 130.5(6) . . no
Mn4 O115 C114 124.9(7) . . no
Mn8 O119 C120a 123.7(4) . . no
Mn8 O119 C120 131.4(14) . . no
C120a O119 C120 74.6(12) . . no
Mn10 O121 C120a 121.8(8) . . no
Mn10 O121 Cla1 138.3(15) . . no
Mn10 O121 C120 124.1(18) . . no
C120a O121 Cla1 92.1(10) . . no
C120a O121 C120 37.2(15) . . no
Cla1 O121 C120 98(2) . . no
O29 C30 O31 128.9(11) . . no
O29 C30 C32 115.6(9) . . no
O31 C30 C32 115.5(10) . . no
Cl33 C32 Cl34 110.4(6) . . no
Cl33 C32 C30 113.4(7) . . no
Cl33 C32 H1 109.1(8) . . no
Cl34 C32 C30 108.3(6) . . no
Cl34 C32 H1 107.3(8) . . no
C30 C32 H1 108.3(10) . . no
O35 C36 O37 127.8(10) . . no
O35 C36 C38 117.4(10) . . no
O37 C36 C38 114.5(8) . . no
Cl39 C38 Cl40 109.9(5) . . no
Cl39 C38 C36 112.9(8) . . no
Cl39 C38 H2 108.9(9) . . no
Cl40 C38 C36 107.1(8) . . no
Cl40 C38 H2 108.9(8) . . no
C36 C38 H2 109.1(9) . . no
O41 C42 O43 128.7(9) . . no
O41 C42 C44 118.5(9) . . no
O43 C42 C44 112.8(9) . . no
Cl45 C44 Cl46 110.9(6) . . no
Cl45 C44 C42 104.4(7) . . no
Cl45 C44 H3 109.8(8) . . no
Cl46 C44 C42 112.4(7) . . no
Cl46 C44 H3 110.0(8) . . no
C42 C44 H3 109.2(9) . . no
O47 C48 O49 130.3(10) . . no
O47 C48 C50 114.6(11) . . no
O49 C48 C50 115.1(11) . . no
Cl51 C50 CL52 134.2(9) . . no
Cl51 C50 CL51a 97.1(8) . . no
Cl51 C50 CL52a 27.5(7) . . no
Cl51 C50 C48 104.9(9) . . no
Cl51 C50 H4 100.4(11) . . no
CL52 C50 CL51a 45.9(5) . . no
CL52 C50 CL52a 108.7(10) . . no
CL52 C50 C48 111.4(9) . . no
CL52 C50 H4 100.1(12) . . no
CL51a C50 CL52a 69.7(9) . . no
CL51a C50 C48 107.7(10) . . no
CL51a C50 H4 142.3(13) . . no
CL52a C50 C48 114.8(12) . . no
CL52a C50 H4 121.0(14) . . no
C48 C50 H4 99.7(11) . . no
O53 C54 O55 129.9(11) . . no
O53 C54 C56 112.5(10) . . no
O55 C54 C56 117.6(11) . . no
Cl57 C56 Cl58 110.7(6) . . no
Cl57 C56 C54 108.8(8) . . no
Cl57 C56 H5 108.1(8) . . no
Cl58 C56 C54 115.5(8) . . no
Cl58 C56 H5 107.1(9) . . no
C54 C56 H5 106.4(9) . . no
O59 C60 O61 126.8(11) . . no
O59 C60 C62 118.7(10) . . no
O61 C60 C62 114.3(9) . . no
Cl63 C62 Cl64 108.5(6) . . no
Cl63 C62 C60 116.1(8) . . no
Cl63 C62 H6 108.1(9) . . no
Cl64 C62 C60 109.0(8) . . no
Cl64 C62 H6 107.4(9) . . no
C60 C62 H6 107.5(10) . . no
O65 C66 O67 128.1(10) . . no
O65 C66 C68 118.1(10) . . no
O67 C66 C68 113.7(9) . . no
Cl69 C68 Cl70 111.9(7) . . no
Cl69 C68 CL69a 144.8(8) . . no
Cl69 C68 CL70a 38.1(5) . . no
Cl69 C68 C66 104.8(8) . . no
Cl69 C68 H7 107.8(9) . . no
Cl70 C68 CL69a 33.5(4) . . no
Cl70 C68 CL70a 75.5(7) . . no
Cl70 C68 C66 114.5(8) . . no
Cl70 C68 H7 107.6(9) . . no
CL69a C68 CL70a 109.0(8) . . no
CL69a C68 C66 100.1(8) . . no
CL69a C68 H7 86.0(8) . . no
CL70a C68 C66 111.9(8) . . no
CL70a C68 H7 131.5(10) . . no
C66 C68 H7 110.0(10) . . no
O71 C72 O73 130.1(10) . . no
O71 C72 C74 115.4(10) . . no
O73 C72 C74 114.4(10) . . no
Cl75 C74 Cl76 112.0(6) . . no
Cl75 C74 C72 111.1(7) . . no
Cl75 C74 H8 109.0(7) . . no
Cl76 C74 C72 108.0(7) . . no
Cl76 C74 H8 108.0(7) . . no
C72 C74 H8 108.6(9) . . no
O77 C78 O79 128.5(9) . . no
O77 C78 C80 116.9(9) . . no
O79 C78 C80 114.6(9) . . no
Cl81 C80 Cl82 110.5(5) . . no
Cl81 C80 C78 106.7(6) . . no
Cl81 C80 H9 108.4(9) . . no
Cl82 C80 C78 114.9(8) . . no
Cl82 C80 H9 107.8(8) . . no
C78 C80 H9 108.4(9) . . no
O83 C84 O85 128.6(9) . . no
O83 C84 C86 120.2(10) . . no
O85 C84 C86 111.2(9) . . no
Cl87 C86 Cl88 111.6(6) . . no
Cl87 C86 C84 111.6(7) . . no
Cl87 C86 H10 108.9(7) . . no
Cl88 C86 C84 107.6(7) . . no
Cl88 C86 H10 109.1(7) . . no
C84 C86 H10 108.0(9) . . no
O89 C90 O91 130.3(9) . . no
O89 C90 C92 112.9(9) . . no
O91 C90 C92 116.7(9) . . no
Cl93 C92 Cl94 110.7(6) . . no
Cl93 C92 C90 113.1(8) . . no
Cl93 C92 H11 109.8(9) . . no
Cl94 C92 C90 106.5(8) . . no
Cl94 C92 H11 109.2(9) . . no
C90 C92 H11 107.3(9) . . no
O95 C96 O97 130.8(9) . . no
O95 C96 C98 119.2(9) . . no
O97 C96 C98 110.0(9) . . no
Cl99 C98 Cl100 110.1(6) . . no
Cl99 C98 C96 105.6(7) . . no
Cl99 C98 H12 109.8(8) . . no
Cl100 C98 C96 112.2(7) . . no
Cl100 C98 H12 109.0(8) . . no
C96 C98 H12 110.1(9) . . no
O101 C102 O103 128.3(10) . . no
O101 C102 C104 117.8(11) . . no
O103 C102 C104 113.9(12) . . no
Cl105 C104 Cl106 114.0(8) . . no
Cl105 C104 Cl105a 130.7(10) . . no
Cl105 C104 C102 106.8(9) . . no
Cl105 C104 H13 106.6(11) . . no
Cl106 C104 Cl105a 47.7(9) . . no
Cl106 C104 C102 116.5(11) . . no
Cl106 C104 H13 105.6(10) . . no
Cl105a C104 C102 122.4(12) . . no
Cl105a C104 H13 58.3(10) . . no
C102 C104 H13 106.6(12) . . no
O107 C108 O109 129.3(10) . . no
O107 C108 C110 116.9(10) . . no
O109 C108 C110 113.7(10) . . no
Cl111 C110 Cl112 111.1(6) . . no
Cl111 C110 C108 109.6(8) . . no
Cl111 C110 H14 107.9(8) . . no
Cl112 C110 C108 114.2(8) . . no
Cl112 C110 H14 107.2(8) . . no
C108 C110 H14 106.6(9) . . no
O113 C114 O115 129.9(9) . . no
O113 C114 C116 112.4(9) . . no
O115 C114 C116 117.7(9) . . no
Cl117 C116 Cl118 110.0(6) . . no
Cl117 C116 C114 113.1(7) . . no
Cl117 C116 H15 108.1(8) . . no
Cl118 C116 C114 107.8(7) . . no
Cl118 C116 H15 109.2(8) . . no
C114 C116 H15 108.6(9) . . no
C120a C120 Cla1 105.5(14) . . no
C120a C120 O119 54.7(11) . . no
C120a C120 O121 116(2) . . no
C120a C120 C122 87.4(13) . . no
C120a C120 C122a 48.9(7) . . no
Cla1 C120 O119 155(2) . . no
Cla1 C120 O121 41.4(13) . . no
Cla1 C120 C122 76.9(11) . . no
Cla1 C120 C122a 65.4(9) . . no
O119 C120 O121 129(3) . . no
O119 C120 C122 113(2) . . no
O119 C120 C122a 101.8(17) . . no
O121 C120 C122 117(2) . . no
O121 C120 C122a 99(2) . . no
C122 C120 C122a 52.9(7) . . no
CL123 C122 CL124 132.4(6) . . no
CL123 C122 C120a 82.2(3) . . no
CL123 C122 Cla1 154.7(3) . . no
CL123 C122 Cla3 62.4(3) . . no
CL123 C122 Cla4 26.8(3) . . no
CL123 C122 Cla5 100.6(3) . . no
CL123 C122 Cla6 72.1(3) . . no
CL123 C122 C120 113.5(11) . . no
CL123 C122 C122a 96.1(3) . . no
CL124 C122 C120a 134.9(5) . . no
CL124 C122 Cla1 65.5(5) . . no
CL124 C122 Cla3 82.3(4) . . no
CL124 C122 Cla4 111.1(5) . . no
CL124 C122 Cla5 84.4(4) . . no
CL124 C122 Cla6 82.0(4) . . no
CL124 C122 C120 114.1(11) . . no
CL124 C122 C122a 101.7(5) . . no
C120a C122 Cla1 73.903(5) . . no
C120a C122 Cla3 95.150(8) . . no
C120a C122 Cla4 89.068(7) . . no
C120a C122 Cla5 57.704(7) . . no
C120a C122 Cla6 84.390(8) . . no
C120a C122 C120 44.1(9) . . no
C120a C122 C122a 37.747(5) . . no
Cla1 C122 Cla3 111.048(5) . . no
Cla1 C122 Cla4 142.077(4) . . no
Cla1 C122 Cla5 59.551(4) . . no
Cla1 C122 Cla6 97.034(6) . . no
Cla1 C122 C120 52.6(10) . . no
Cla1 C122 C122a 59.695(2) . . no
Cla3 C122 Cla4 35.709(5) . . no
Cla3 C122 Cla5 57.997(3) . . no
Cla3 C122 Cla6 15.6970(10) . . no
Cla3 C122 C120 136.7(8) . . no
Cla3 C122 C122a 71.019(5) . . no
Cla4 C122 Cla5 82.640(6) . . no
Cla4 C122 Cla6 46.815(6) . . no
Cla4 C122 C120 130.6(10) . . no
Cla4 C122 C122a 86.018(5) . . no
Cla5 C122 Cla6 42.300(3) . . no
Cla5 C122 C120 82.9(9) . . no
Cla5 C122 C122a 20.062(2) . . no
Cla6 C122 C120 122.6(8) . . no
Cla6 C122 C122a 56.134(5) . . no
C120 C122 C122a 66.6(8) . . no
P125 C126 C127 120.2(8) . . no
P125 C126 C131 121.2(8) . . no
C127 C126 C131 118.5(9) . . no
C126 C127 C128 120.7(11) . . no
C126 C127 H16 119.6(9) . . no
C128 C127 H16 119.7(11) . . no
C127 C128 C129 119.3(10) . . no
C127 C128 H17 121.9(12) . . no
C129 C128 H17 118.8(11) . . no
C128 C129 C130 121.8(10) . . no
C128 C129 H18 119.6(13) . . no
C130 C129 H18 118.6(13) . . no
C129 C130 C131 118.6(11) . . no
C129 C130 H19 119.6(11) . . no
C131 C130 H19 121.8(12) . . no
C126 C131 C130 121.0(11) . . no
C126 C131 H20 119.5(10) . . no
C130 C131 H20 119.5(12) . . no
P125 C132 C133 117.1(8) . . no
P125 C132 C137 120.4(8) . . no
C133 C132 C137 122.5(10) . . no
C132 C133 C134 118.1(11) . . no
C132 C133 H21 120.4(10) . . no
C134 C133 H21 121.5(11) . . no
C133 C134 C135 119.1(11) . . no
C133 C134 H22 118.9(13) . . no
C135 C134 H22 121.9(13) . . no
C134 C135 C136 122.9(11) . . no
C134 C135 H23 116.4(13) . . no
C136 C135 H23 120.6(13) . . no
C135 C136 C137 119.2(11) . . no
C135 C136 H24 121.8(12) . . no
C137 C136 H24 118.9(12) . . no
C132 C137 C136 118.1(10) . . no
C132 C137 H25 118.4(11) . . no
C136 C137 H25 123.6(12) . . no
P125 C138 C139 119.5(8) . . no
P125 C138 C143 117.8(8) . . no
C139 C138 C143 122.7(10) . . no
C138 C139 C140 116.7(9) . . no
C138 C139 H26 121.1(11) . . no
C140 C139 H26 122.1(10) . . no
C139 C140 C141 122.9(10) . . no
C139 C140 H27 119.3(10) . . no
C141 C140 H27 117.8(11) . . no
C140 C141 C142 117.6(10) . . no
C140 C141 H28 122.4(11) . . no
C142 C141 H28 120.0(10) . . no
C141 C142 C143 121.0(10) . . no
C141 C142 H29 119.8(11) . . no
C143 C142 H29 119.2(11) . . no
C138 C143 C142 118.9(10) . . no
C138 C143 H30 120.4(10) . . no
C142 C143 H30 120.7(10) . . no
P125 C144 C145 120.4(9) . . no
P125 C144 C149 120.5(9) . . no
C145 C144 C149 119.0(11) . . no
C144 C145 C146 121.4(11) . . no
C144 C145 H31 117.4(11) . . no
C146 C145 H31 121.2(12) . . no
C145 C146 C147 120.0(12) . . no
C145 C146 H32 119.7(13) . . no
C147 C146 H32 120.3(14) . . no
C146 C147 C148 120.3(13) . . no
C146 C147 H33 119.9(15) . . no
C148 C147 H33 119.6(15) . . no
C147 C148 C149 120.0(11) . . no
C147 C148 H34 122.1(15) . . no
C149 C148 H34 117.9(14) . . no
C144 C149 C148 119.2(11) . . no
C144 C149 H35 120.5(12) . . no
C148 C149 H35 120.3(11) . . no
P150 C151 C152 118.2(8) . . no
P150 C151 C156 122.6(9) . . no
C152 C151 C156 119.2(11) . . no
C151 C152 C153 120.2(10) . . no
C151 C152 H36 120.9(12) . . no
C153 C152 H36 118.9(12) . . no
C152 C153 C154 120.0(11) . . no
C152 C153 H37 119.9(11) . . no
C154 C153 H37 120.1(12) . . no
C153 C154 C155 120.6(11) . . no
C153 C154 H38 119.9(13) . . no
C155 C154 H38 119.5(12) . . no
C154 C155 C156 120.6(10) . . no
C154 C155 H39 119.1(12) . . no
C156 C155 H39 120.3(13) . . no
C151 C156 C155 119.4(11) . . no
C151 C156 H40 121.1(11) . . no
C155 C156 H40 119.5(11) . . no
P150 C157 C158 118.2(8) . . no
P150 C157 C162 119.3(8) . . no
C158 C157 C162 122.4(10) . . no
C157 C158 C159 118.0(10) . . no
C157 C158 H41 121.7(11) . . no
C159 C158 H41 120.3(11) . . no
C158 C159 C160 119.3(11) . . no
C158 C159 H42 121.2(12) . . no
C160 C159 H42 119.5(13) . . no
C159 C160 C161 123.6(12) . . no
C159 C160 H43 118.7(12) . . no
C161 C160 H43 117.6(13) . . no
C160 C161 C162 116.8(11) . . no
C160 C161 H44 122.1(13) . . no
C162 C161 H44 121.1(12) . . no
C157 C162 C161 119.8(10) . . no
C157 C162 H45 120.4(11) . . no
C161 C162 H45 119.8(11) . . no
P150 C163 C164 117.6(8) . . no
P150 C163 C168 121.8(8) . . no
C164 C163 C168 120.4(10) . . no
C163 C164 C165 119.7(10) . . no
C163 C164 H46 119.2(10) . . no
C165 C164 H46 121.1(11) . . no
C164 C165 C166 119.7(11) . . no
C164 C165 H47 121.2(12) . . no
C166 C165 H47 119.1(12) . . no
C165 C166 C167 121.2(11) . . no
C165 C166 H48 119.9(13) . . no
C167 C166 H48 118.8(12) . . no
C166 C167 C168 118.8(11) . . no
C166 C167 H49 120.1(11) . . no
C168 C167 H49 120.8(12) . . no
C163 C168 C167 120.1(10) . . no
C163 C168 H50 118.9(10) . . no
C167 C168 H50 120.9(10) . . no
P150 C169 C170 119.9(8) . . no
P150 C169 C174 119.9(9) . . no
C170 C169 C174 120.2(10) . . no
C169 C170 C171 121.0(10) . . no
C169 C170 H51 118.0(10) . . no
C171 C170 H51 121.0(11) . . no
C170 C171 C172 117.5(11) . . no
C170 C171 H52 121.6(11) . . no
C172 C171 H52 120.9(11) . . no
C171 C172 C173 122.7(10) . . no
C171 C172 H53 118.6(12) . . no
C173 C172 H53 118.6(11) . . no
C172 C173 C174 119.8(10) . . no
C172 C173 H54 120.0(11) . . no
C174 C173 H54 120.2(12) . . no
C169 C174 C173 118.7(10) . . no
C169 C174 H55 121.0(11) . . no
C173 C174 H55 120.3(10) . . no
CL175 C176 CL177 109.5(6) . . no
CL175 C176 H56 108.0(9) . . no
CL175 C176 H57 106.8(9) . . no
CL177 C176 H56 111.5(9) . . no
CL177 C176 H57 110.0(9) . . no
H56 C176 H57 110.9(10) . . no
CL178 C179 CL180 112.9(8) . . no
CL178 C179 H58 109.2(11) . . no
CL178 C179 H59 109.3(11) . . no
CL180 C179 H58 108.7(11) . . no
CL180 C179 H59 109.0(11) . . no
H58 C179 H59 107.4(13) . . no
CL181 C182 CL183 111.8(8) . . no
CL181 C182 H60 109.6(15) . . no
CL181 C182 H61 107.9(10) . . no
CL183 C182 H60 109.7(11) . . no
CL183 C182 H61 108.3(15) . . no
H60 C182 H61 109.5(13) . . no
CL184 C185 CL186 107.6(3) . . no
CL184 C185 Clb1 42.7(2) . . no
CL184 C185 Clb2 81.3(2) . . no
CL184 C185 H62 110.0(2) . . no
CL184 C185 H63 110.0(2) . . no
CL186 C185 Clb1 130.66(14) . . no
CL186 C185 Clb2 36.90(12) . . no
CL186 C185 H62 109.99(12) . . no
CL186 C185 H63 109.76(14) . . no
Clb1 C185 Clb2 120.564(7) . . no
Clb1 C185 H62 68.131(4) . . no
Clb1 C185 H63 117.220(7) . . no
Clb2 C185 H62 145.242(2) . . no
Clb2 C185 H63 96.150(5) . . no
H62 C185 H63 109.459(4) . . no
CL123 C122a CL124 74.9(4) . . no
CL123 C122a C120a 82.3(2) . . no
CL123 C122a Cla1 120.3(2) . . no
CL123 C122a Cla2 156.3(2) . . no
CL123 C122a Cla3 39.8(2) . . no
CL123 C122a Cla4 17.4(2) . . no
CL123 C122a Cla5 125.7(2) . . no
CL123 C122a Cla6 52.7(2) . . no
CL123 C122a C120 83.8(10) . . no
CL123 C122a C122 45.0(2) . . no
CL124 C122a C120a 132.4(3) . . no
CL124 C122a Cla1 56.4(3) . . no
CL124 C122a Cla2 112.3(3) . . no
CL124 C122a Cla3 48.3(3) . . no
CL124 C122a Cla4 64.6(3) . . no
CL124 C122a Cla5 96.5(3) . . no
CL124 C122a Cla6 57.6(3) . . no
CL124 C122a C120 78.4(9) . . no
CL124 C122a C122 36.9(3) . . no
C120a C122a Cla1 105.162(8) . . no
C120a C122a Cla2 105.428(7) . . no
C120a C122a Cla3 122.087(7) . . no
C120a C122a Cla4 99.455(9) . . no
C120a C122a Cla5 130.379(6) . . no
C120a C122a Cla6 131.827(6) . . no
C120a C122a C120 57.8(9) . . no
C120a C122a C122 99.670(6) . . no
Cla1 C122a Cla2 79.972(8) . . no
Cla1 C122a Cla3 104.674(7) . . no
Cla1 C122a Cla4 117.683(7) . . no
Cla1 C122a Cla5 94.286(8) . . no
Cla1 C122a Cla6 111.604(6) . . no
Cla1 C122a C120 56.4(10) . . no
Cla1 C122a C122 75.675(6) . . no
Cla2 C122a Cla3 127.937(4) . . no
Cla2 C122a Cla4 144.357(4) . . no
Cla2 C122a Cla5 33.571(4) . . no
Cla2 C122a Cla6 110.608(4) . . no
Cla2 C122a C120 119.5(9) . . no
Cla2 C122a C122 148.746(2) . . no
Cla3 C122a Cla4 22.870(2) . . no
Cla3 C122a Cla5 95.004(8) . . no
Cla3 C122a Cla6 18.858(2) . . no
Cla3 C122a C120 104.1(9) . . no
Cla3 C122a C122 43.991(4) . . no
Cla4 C122a Cla5 111.114(8) . . no
Cla4 C122a Cla6 35.575(3) . . no
Cla4 C122a C120 95.3(9) . . no
Cla4 C122a C122 43.912(3) . . no
Cla5 C122a Cla6 77.125(7) . . no
Cla5 C122a C120 148.0(10) . . no
Cla5 C122a C122 129.528(4) . . no
Cla6 C122a C120 122.8(9) . . no
Cla6 C122a C122 62.323(3) . . no
C120 C122a C122 60.5(8) . . no
CL69a H7 C68 65.1(7) . . no
Cl105a H13 C104 81.4(11) . . no
Clb1 H62 C185 73.687(6) . . no
CL51a H63 C185 129.6(3) 2_666 . no

loop_
_geom_bond_atom_site_label_1
_geom_bond_atom_site_label_2
_geom_bond_distance
_geom_bond_site_symmetry_2
_geom_bond_publ_flag
Mn1 O17 1.860(6) . no
Mn1 O18 1.875(7) . no
Mn1 O29 1.928(7) . no
Mn1 O73 1.989(6) . no
Mn1 O77 2.205(6) . no
Mn1 O83 2.270(6) . no
Mn2 O13 1.943(7) . no
Mn2 O14 1.895(6) . no
Mn2 O16 1.881(6) . no
Mn2 O17 1.822(7) . no
Mn2 O18 1.876(6) . no
Mn2 O85 1.970(6) . no
Mn3 O13 1.920(6) . no
Mn3 O14 1.948(7) . no
Mn3 O15 1.888(6) . no
Mn3 O19 1.804(7) . no
Mn3 O20 1.865(6) . no
Mn3 O89 1.965(6) . no
Mn4 O19 1.842(6) . no
Mn4 O20 1.871(7) . no
Mn4 O49 1.971(7) . no
Mn4 O53 1.924(8) . no
Mn4 O91 2.239(6) . no
Mn4 O115 2.189(6) . no
Mn5 O21 1.852(6) . no
Mn5 O22 1.896(7) . no
Mn5 O37 1.953(7) . no
Mn5 O41 1.960(6) . no
Mn5 O95 2.219(6) . no
Mn5 O107 2.213(6) . no
Mn6 O14 1.905(6) . no
Mn6 O15 1.928(7) . no
Mn6 O16 1.940(6) . no
Mn6 O21 1.830(7) . no
Mn6 O22 1.861(6) . no
Mn6 O97 1.950(6) . no
Mn7 O13 1.891(6) . no
Mn7 O15 1.923(6) . no
Mn7 O16 1.941(6) . no
Mn7 O23 1.889(6) . no
Mn7 O24 1.814(7) . no
Mn7 O101 1.970(6) . no
Mn8 O23 1.908(7) . no
Mn8 O24 1.854(6) . no
Mn8 O61 1.960(8) . no
Mn8 O65 2.009(7) . no
Mn8 O103 2.181(7) . no
Mn8 O119 2.114(7) . no
Mn9 O17 2.083(6) . no
Mn9 O21 2.095(6) . no
Mn9 O25 2.207(6) . no
Mn9 O26 2.209(7) . no
Mn9 O31 2.156(7) . no
Mn9 O35 2.143(7) . no
Mn10 O18 1.858(6) . no
Mn10 O23 1.873(6) . no
Mn10 O67 1.955(7) . no
Mn10 O71 1.963(7) . no
Mn10 O79 2.109(6) . no
Mn10 O121 2.194(18) . no
Mn11 O19 2.107(7) . no
Mn11 O24 2.094(6) . no
Mn11 O27 2.223(7) . no
Mn11 O28 2.174(9) . no
Mn11 O55 2.168(8) . no
Mn11 O59 2.184(8) . no
Mn12 O20 1.871(6) . no
Mn12 O22 1.876(6) . no
Mn12 O43 1.971(7) . no
Mn12 O47 1.966(7) . no
Mn12 O109 2.144(7) . no
Mn12 O113 2.141(7) . no
Cl33 C32 1.742(10) . no
Cl34 C32 1.785(10) . no
Cl39 C38 1.763(12) . no
Cl40 C38 1.780(11) . no
Cl45 C44 1.797(10) . no
Cl46 C44 1.730(12) . no
Cl51 CL52a 0.852(17) . no
Cl51 C50 1.838(16) . no
CL52 CL51a 1.395(12) . no
CL52 C50 1.713(16) . no
Cl57 C56 1.766(10) . no
Cl58 C56 1.727(12) . no
Cl63 C62 1.747(12) . no
Cl64 C62 1.819(11) . no
Cl69 CL70a 1.144(12) . no
Cl69 C68 1.767(12) . no
Cl70 CL69a 1.020(10) . no
Cl70 CL70a 2.118(14) . no
Cl70 C68 1.720(13) . no
Cl75 C74 1.726(10) . no
Cl76 C74 1.762(11) . no
Cl81 C80 1.792(10) . no
Cl82 C80 1.731(12) . no
Cl87 C86 1.743(10) . no
Cl88 C86 1.755(11) . no
Cl93 C92 1.733(11) . no
Cl94 C92 1.775(12) . no
Cl99 C98 1.789(11) . no
Cl100 C98 1.762(10) . no
Cl105 C104 1.766(13) . no
Cl106 Cl105a 1.281(18) . no
Cl106 C104 1.665(15) . no
Cl111 C110 1.765(11) . no
Cl112 C110 1.723(11) . no
Cl117 C116 1.763(12) . no
Cl118 C116 1.777(10) . no
CL123 Cla3 1.620(12) . no
CL123 Cla4 0.817(11) . no
CL123 Cla6 1.984(12) . no
CL123 C122 1.776(12) . no
CL123 C122a 2.496(12) . no
CL123 C122a 2.496(12) . no
CL124 Cla1 2.043(12) . no
CL124 Cla3 1.742(12) . no
CL124 Cla4 2.351(12) . no
CL124 Cla6 1.980(11) . no
CL124 C122 1.428(12) . no
CL124 C122a 2.329(11) . no
CL175 C176 1.792(13) . no
CL177 C176 1.763(11) . no
CL178 C179 1.736(15) . no
CL180 C179 1.719(12) . no
CL181 C182 1.751(14) . no
CL183 C182 1.774(16) . no
CL184 Clb1 1.161(6) . no
CL184 Clb2 2.277(5) . no
CL184 C185 1.675(5) . no
CL186 Clb2 1.157(4) . no
CL186 C185 1.838(4) . no
CL186 C185 1.838(4) . no
CL51a CL52a 1.964(19) . no
CL51a C50 1.848(18) . no
CL51a H63 1.825(10) 2_666 no
CL52a C50 1.56(2) . no
CL69a C68 1.804(15) . no
CL69a H7 1.985(11) . no
CL70a C68 1.740(14) . no
Cl105a C104 1.48(2) . no
Cl105a H13 1.270(18) . no
C120a Cla2 2.4044(2) . no
C120a Cla5 2.2643(2) . no
C120a Cla5 2.2643(2) . no
C120a O28 1.530(9) . no
C120a O119 1.352(7) . no
C120a O121 2.366(19) . no
C120a C120 1.60(3) . no
C120a C122 2.2917(2) . no
C120a C122a 1.42312(12) . no
Clb1 C185 1.47493(13) . no
Clb1 H62 1.42620(12) . no
Clb2 C185 1.81806(15) . no
Cla1 Cla2 2.2825(2) . no
Cla1 Cla5 2.27626(18) . no
Cla1 O121 1.180(17) . no
Cla1 C120 1.77(3) . no
Cla1 C122 2.16948(19) . no
Cla1 C122a 1.93313(14) . no
Cla2 Cla5 0.92121(7) . no
Cla2 C122a 1.59611(14) . no
Cla3 Cla4 0.83192(10) . no
Cla3 Cla5 2.03366(16) . no
Cla3 Cla6 0.53484(5) . no
Cla3 C122 1.20557(12) . no
Cla3 C122a 1.64139(13) . no
Cla4 Cla6 1.20386(12) . no
Cla4 C122 1.42270(11) . no
Cla4 C122a 2.04637(14) . no
Cla5 Cla6 1.62412(12) . no
Cla5 Cla6 1.62412(12) . no
Cla5 C122 2.3969(2) . no
Cla5 C122 2.3969(2) . no
Cla5 C122a 1.06600(8) . no
Cla6 C122 1.58448(13) . no
Cla6 C122a 1.48566(15) . no
P125 C126 1.783(9) . no
P125 C132 1.824(10) . no
P125 C138 1.807(11) . no
P125 C144 1.774(12) . no
P150 C151 1.782(11) . no
P150 C157 1.809(10) . no
P150 C163 1.796(10) . no
P150 C169 1.810(10) . no
O29 C30 1.202(12) . no
O31 C30 1.283(11) . no
O35 C36 1.242(10) . no
O37 C36 1.282(12) . no
O41 C42 1.242(11) . no
O43 C42 1.228(11) . no
O47 C48 1.228(13) . no
O49 C48 1.252(13) . no
O53 C54 1.268(13) . no
O55 C54 1.222(12) . no
O59 C60 1.233(10) . no
O61 C60 1.241(11) . no
O65 C66 1.235(11) . no
O67 C66 1.256(12) . no
O71 C72 1.240(13) . no
O73 C72 1.247(12) . no
O77 C78 1.241(11) . no
O79 C78 1.239(11) . no
O83 C84 1.215(12) . no
O85 C84 1.282(12) . no
O89 C90 1.249(11) . no
O91 C90 1.250(12) . no
O95 C96 1.219(11) . no
O97 C96 1.283(11) . no
O101 C102 1.277(13) . no
O103 C102 1.222(13) . no
O107 C108 1.243(12) . no
O109 C108 1.241(12) . no
O113 C114 1.233(11) . no
O115 C114 1.263(11) . no
O119 C120 1.28(3) . no
O121 C120 1.17(3) . no
C30 C32 1.535(14) . no
C32 H1 0.946(9) . no
C36 C38 1.491(14) . no
C38 H2 0.951(10) . no
C42 C44 1.546(12) . no
C44 H3 0.944(10) . no
C48 C50 1.573(15) . no
C50 H4 0.957(15) . no
C54 C56 1.523(14) . no
C56 H5 0.957(10) . no
C60 C62 1.472(15) . no
C62 H6 0.950(10) . no
C66 C68 1.515(13) . no
C68 H7 0.961(10) . no
C72 C74 1.559(12) . no
C74 H8 0.962(11) . no
C78 C80 1.522(12) . no
C80 H9 0.959(10) . no
C84 C86 1.548(13) . no
C86 H10 0.975(11) . no
C90 C92 1.588(13) . no
C92 H11 0.952(12) . no
C96 C98 1.550(12) . no
C98 H12 0.949(11) . no
C102 C104 1.530(14) . no
C104 H13 0.964(14) . no
C108 C110 1.591(14) . no
C110 H14 0.948(10) . no
C114 C116 1.544(13) . no
C116 H15 0.952(9) . no
C120 C122 1.72(3) . no
C120 C122 1.72(3) . no
C120 C122a 1.81(2) . no
C122 C122a 1.57302(16) . no
C126 C127 1.396(14) . no
C126 C131 1.398(15) . no
C127 C128 1.375(13) . no
C127 H16 0.996(12) . no
C128 C129 1.357(15) . no
C128 H17 0.976(10) . no
C129 C130 1.400(16) . no
C129 H18 0.965(10) . no
C130 C131 1.362(13) . no
C130 H19 0.970(12) . no
C131 H20 0.990(11) . no
C132 C133 1.373(13) . no
C132 C137 1.388(14) . no
C133 C134 1.413(14) . no
C133 H21 0.970(11) . no
C134 C135 1.356(16) . no
C134 H22 0.952(11) . no
C135 C136 1.363(16) . no
C135 H23 0.972(11) . no
C136 C137 1.401(15) . no
C136 H24 0.985(12) . no
C137 H25 0.954(11) . no
C138 C139 1.386(13) . no
C138 C143 1.379(12) . no
C139 C140 1.391(14) . no
C139 H26 0.959(9) . no
C140 C141 1.390(13) . no
C140 H27 0.996(11) . no
C141 C142 1.399(15) . no
C141 H28 0.961(11) . no
C142 C143 1.381(14) . no
C142 H29 0.972(10) . no
C143 H30 0.979(10) . no
C144 C145 1.413(14) . no
C144 C149 1.389(13) . no
C145 C146 1.342(16) . no
C145 H31 0.972(10) . no
C146 C147 1.390(17) . no
C146 H32 0.981(13) . no
C147 C148 1.383(17) . no
C147 H33 0.977(14) . no
C148 C149 1.406(16) . no
C148 H34 0.967(11) . no
C149 H35 0.970(12) . no
C151 C152 1.382(14) . no
C151 C156 1.396(13) . no
C152 C153 1.371(15) . no
C152 H36 0.963(11) . no
C153 C154 1.348(14) . no
C153 H37 1.001(12) . no
C154 C155 1.376(16) . no
C154 H38 0.981(11) . no
C155 C156 1.354(15) . no
C155 H39 0.967(10) . no
C156 H40 0.979(12) . no
C157 C158 1.390(13) . no
C157 C162 1.352(13) . no
C158 C159 1.364(15) . no
C158 H41 0.977(10) . no
C159 C160 1.349(16) . no
C159 H42 0.977(11) . no
C160 C161 1.387(15) . no
C160 H43 1.007(12) . no
C161 C162 1.378(15) . no
C161 H44 0.984(11) . no
C162 H45 0.972(10) . no
C163 C164 1.373(14) . no
C163 C168 1.391(13) . no
C164 C165 1.393(14) . no
C164 H46 0.978(10) . no
C165 C166 1.362(15) . no
C165 H47 0.954(11) . no
C166 C167 1.399(16) . no
C166 H48 0.982(12) . no
C167 C168 1.374(14) . no
C167 H49 0.968(12) . no
C168 H50 0.966(10) . no
C169 C170 1.370(14) . no
C169 C174 1.410(13) . no
C170 C171 1.385(13) . no
C170 H51 0.965(10) . no
C171 C172 1.392(14) . no
C171 H52 0.984(11) . no
C172 C173 1.351(15) . no
C172 H53 0.988(10) . no
C173 C174 1.385(14) . no
C173 H54 0.986(11) . no
C174 H55 0.992(10) . no
C176 H56 0.930(10) . no
C176 H57 0.954(10) . no
C179 H58 0.967(15) . no
C179 H59 0.957(13) . no
C182 H60 0.934(18) . no
C182 H61 0.966(14) . no
C185 H62 0.94999(10) . no
C185 H63 0.95001(9) . no
